data_7036256
loop_
_publ_author_name
'Champion, Martin J. D.'
'Levason, William'
'Pugh, David'
'Reid, Gillian'

_publ_section_title
;
 Neutral thioether and selenoether macrocyclic coordination to Group 1
 cations (Li-Cs) - synthesis, spectroscopic and structural properties.
;
_journal_issue 43
_journal_name_full 'Dalton transactions (Cambridge, England : 2003)'
_journal_page_first 18748
_journal_page_last 18759
_journal_paper_doi 10.1039/c5dt02583d
_journal_volume 44
_journal_year 2015
_chemical_formula_moiety 'C32 H12 B F24, C12 H24 Na O4 Se2'
_chemical_formula_sum 'C44 H36 B F24 Na O4 Se2'
_chemical_formula_weight 1276.45
_chemical_name_systematic
;
 ?
;
_space_group_crystal_system monoclinic
_space_group_IT_number 9
_space_group_name_Hall 'C -2yc'
_space_group_name_H-M_alt 'C 1 c 1'
_symmetry_space_group_name_Hall 'C -2yc'
_symmetry_space_group_name_H-M 'C 1 c 1'
_atom_sites_solution_hydrogens geom
_audit_creation_method SHELXL-2013
_audit_update_record
;
2015-07-30 deposited with the CCDC.
2015-08-24 downloaded from the CCDC.
;
_cell_angle_alpha 90
_cell_angle_beta 96.603(3)
_cell_angle_gamma 90
_cell_formula_units_Z 12
_cell_length_a 12.7830(12)
_cell_length_b 67.748(7)
_cell_length_c 17.4535(18)
_cell_measurement_reflns_used 18479
_cell_measurement_temperature 100(2)
_cell_measurement_theta_max 27.5
_cell_measurement_theta_min 2.3
_cell_volume 15015(3)
_computing_cell_refinement
;
CrystalClear-SM Expert 2.1 b29 (Rigaku, 2013)
;
_computing_data_collection
;
CrystalClear-SM Expert 2.1 b29 (Rigaku, 2013)
;
_computing_data_reduction
;
CrystalClear-SM Expert 2.1 b29 (Rigaku, 2013)
;
_computing_molecular_graphics 'ORTEP-III (Farrugia, 1997)'
_computing_publication_material 'PLATON (Spek, 2003), WinGX (Farrugia, 1999) and enCIFer (Allen et al., 2004).'
_computing_structure_refinement 'SHELXL-2013 (Sheldrick, 2013)'
_computing_structure_solution 'Olex2 (Dolomanov et al., 2009)'
_diffrn_ambient_temperature 100(2)
_diffrn_detector 'CCD plate'
_diffrn_detector_area_resol_mean 28.5714
_diffrn_detector_type 'Rigaku HG Saturn724+ (2x2 bin mode)'
_diffrn_measured_fraction_theta_full 0.997
_diffrn_measured_fraction_theta_max 0.997
_diffrn_measurement_device 'four-circle \k diffractometer'
_diffrn_measurement_device_type 'Rigaku AFC12 (Left)'
_diffrn_measurement_method 'profile data from \w-scans'
_diffrn_measurement_specimen_support 'MiTeGen micromount'
_diffrn_radiation_collimation 'Confocal mirrors, HF Varimax '
_diffrn_radiation_type MoK\a
_diffrn_radiation_wavelength 0.71075
_diffrn_reflns_av_R_equivalents 0.0650
_diffrn_reflns_av_unetI/netI 0.0806
_diffrn_reflns_laue_measured_fraction_full 0.997
_diffrn_reflns_laue_measured_fraction_max 0.997
_diffrn_reflns_limit_h_max 15
_diffrn_reflns_limit_h_min -15
_diffrn_reflns_limit_k_max 84
_diffrn_reflns_limit_k_min -84
_diffrn_reflns_limit_l_max 21
_diffrn_reflns_limit_l_min -17
_diffrn_reflns_number 70507
_diffrn_reflns_point_group_measured_fraction_full 0.997
_diffrn_reflns_point_group_measured_fraction_max 0.997
_diffrn_reflns_theta_full 25.242
_diffrn_reflns_theta_max 26.372
_diffrn_reflns_theta_min 2.962
_diffrn_source 'Rotating Anode'
_diffrn_source_current 55.0
_diffrn_source_power 2.475
_diffrn_source_voltage 45.0
_exptl_absorpt_coefficient_mu 1.617
_exptl_absorpt_correction_T_max 1.000
_exptl_absorpt_correction_T_min 0.760
_exptl_absorpt_correction_type multi-scan
_exptl_absorpt_process_details 'CrystalClear-SM Expert 2.1 b29 (Rigaku, 2013)'
_exptl_crystal_colour colourless
_exptl_crystal_density_diffrn 1.694
_exptl_crystal_description block
_exptl_crystal_F_000 7584
_exptl_crystal_recrystallization_method 'Re-crystallisation from solvent: CH2Cl2/hexane'
_exptl_crystal_size_max 0.180
_exptl_crystal_size_mid 0.070
_exptl_crystal_size_min 0.060
_refine_diff_density_max 2.560
_refine_diff_density_min -0.996
_refine_diff_density_rms 0.128
_refine_ls_abs_structure_details
;
 Refined as an inversion twin.

 Owing to rotational disorder of some CF~3~ groups within the [BAr^F^]^-^ anion,
 certain C-F bond lengths needed to be restrained using the DFIX command in 
 order to retain sensible bond lengths. Additionally, owing to positional 
 disorder within the macrocyclic ligand, certain C-C and C-O bond lengths also
 had to be restrained using DFIX.

 Isotropic thermal parameter restraints were applied to some F and C atoms.
;
_refine_ls_abs_structure_Flack 0.008(9)
_refine_ls_extinction_method none
_refine_ls_goodness_of_fit_ref 0.984
_refine_ls_hydrogen_treatment constr
_refine_ls_matrix_type full
_refine_ls_number_parameters 2212
_refine_ls_number_reflns 26208
_refine_ls_number_restraints 2580
_refine_ls_restrained_S_all 0.952
_refine_ls_R_factor_all 0.0795
_refine_ls_R_factor_gt 0.0646
_refine_ls_shift/su_max 0.002
_refine_ls_shift/su_mean 0.000
_refine_ls_structure_factor_coef Fsqd
_refine_ls_weighting_details 'w=1/[\s^2^(Fo^2^)+(0.0940P)^2^] where P=(Fo^2^+2Fc^2^)/3'
_refine_ls_weighting_scheme calc
_refine_ls_wR_factor_gt 0.1546
_refine_ls_wR_factor_ref 0.1670
_reflns_Friedel_coverage 0.998
_reflns_friedel_fraction_full 0.997
_reflns_friedel_fraction_max 0.997
_reflns_number_gt 20975
_reflns_number_total 26208
_reflns_threshold_expression 'I > 2\s(I)'
_cod_data_source_file c5dt02583d1.cif
_cod_data_source_block shelx
_cod_depositor_comments 'Adding full bibliography for 7036247--7036257.cif.'
_cod_database_code 7036256
_shelx_space_group_comment
;
The symmetry employed for this shelxl refinement is uniquely defined
by the following loop, which should always be used as a source of
symmetry information in preference to the above space-group names.
They are only intended as comments.
;
_shelx_estimated_absorpt_t_min 0.759
_shelx_estimated_absorpt_t_max 0.909
_shelxl_version_number 2013-4

loop_
_space_group_symop_operation_xyz
'x, y, z'
'x, -y, z+1/2'
'x+1/2, y+1/2, z'
'x+1/2, -y+1/2, z+1/2'

loop_
_atom_site_label
_atom_site_type_symbol
_atom_site_fract_x
_atom_site_fract_y
_atom_site_fract_z
_atom_site_U_iso_or_equiv
_atom_site_adp_type
_atom_site_occupancy
_atom_site_site_symmetry_order
_atom_site_calc_flag
_atom_site_refinement_flags_posn
_atom_site_refinement_flags_adp
_atom_site_refinement_flags_occupancy
_atom_site_disorder_assembly
_atom_site_disorder_group
C1 C 0.5219(6) 0.67551(11) 0.3467(5) 0.0198(16) Uani 1 1 d . U . . .
C2 C 0.4428(6) 0.66148(11) 0.3216(5) 0.0197(16) Uani 1 1 d . U . . .
H2 H 0.3728 0.6659 0.3071 0.024 Uiso 1 1 calc R U . . .
C3 C 0.4658(7) 0.64124(11) 0.3176(5) 0.0208(16) Uani 1 1 d . U . . .
C4 C 0.5659(6) 0.63421(11) 0.3356(5) 0.0198(16) Uani 1 1 d . U . . .
H4 H 0.5808 0.6205 0.3317 0.024 Uiso 1 1 calc R U . . .
C5 C 0.6457(6) 0.64772(11) 0.3597(5) 0.0202(16) Uani 1 1 d . U . . .
C6 C 0.6224(6) 0.66798(11) 0.3652(5) 0.0217(16) Uani 1 1 d . U . . .
H6 H 0.6778 0.6768 0.3822 0.026 Uiso 1 1 calc R U . . .
C7 C 0.3750(7) 0.62774(12) 0.2928(6) 0.0285(19) Uani 1 1 d . U . . .
C8 C 0.7564(7) 0.64074(12) 0.3828(5) 0.0265(18) Uani 1 1 d . U . . .
C9 C 0.3771(7) 0.70384(11) 0.3696(5) 0.0209(16) Uani 1 1 d . U . . .
C10 C 0.3201(7) 0.72073(11) 0.3423(5) 0.0249(18) Uani 1 1 d . U . . .
H10 H 0.3489 0.7292 0.3068 0.030 Uiso 1 1 calc R U . . .
C11 C 0.2232(7) 0.72519(12) 0.3659(6) 0.032(2) Uani 1 1 d . U . . .
C12 C 0.1751(8) 0.71309(13) 0.4163(6) 0.035(2) Uani 1 1 d . U . . .
H12 H 0.1082 0.7162 0.4318 0.042 Uiso 1 1 calc R U . . .
C13 C 0.2292(8) 0.69643(13) 0.4423(6) 0.032(2) Uani 1 1 d . U . . .
C14 C 0.3280(7) 0.69191(12) 0.4203(5) 0.0249(17) Uani 1 1 d . U . . .
H14 H 0.3632 0.6804 0.4405 0.030 Uiso 1 1 calc R U . . .
C15 C 0.1664(8) 0.74347(14) 0.3360(6) 0.047(2) Uani 1 1 d D U . . .
C16 C 0.1820(8) 0.68281(16) 0.4982(7) 0.042(2) Uani 1 1 d . U . . .
C17 C 0.5096(7) 0.70872(11) 0.2633(5) 0.0232(17) Uani 1 1 d . U . . .
C18 C 0.5319(7) 0.72886(12) 0.2540(5) 0.0254(18) Uani 1 1 d . U . . .
H18 H 0.5418 0.7371 0.2983 0.031 Uiso 1 1 calc R U . . .
C19 C 0.5400(7) 0.73714(13) 0.1811(6) 0.032(2) Uani 1 1 d . U . . .
C20 C 0.5226(8) 0.72593(14) 0.1148(6) 0.037(2) Uani 1 1 d . U . . .
H20 H 0.5254 0.7316 0.0653 0.045 Uiso 1 1 calc R U . . .
C21 C 0.5009(7) 0.70606(14) 0.1236(5) 0.0294(18) Uani 1 1 d . U . . .
C22 C 0.4963(7) 0.69767(12) 0.1948(5) 0.0269(17) Uani 1 1 d . U . . .
H22 H 0.4836 0.6839 0.1978 0.032 Uiso 1 1 calc R U . . .
C23 C 0.5639(10) 0.75884(15) 0.1782(8) 0.051(3) Uani 1 1 d . U . . .
C24 C 0.4864(9) 0.69324(17) 0.0526(6) 0.041(2) Uani 1 1 d . U . . .
C25 C 0.5818(7) 0.70890(11) 0.4168(5) 0.0233(17) Uani 1 1 d . U . . .
C26 C 0.5645(7) 0.70783(11) 0.4938(5) 0.0230(16) Uani 1 1 d . U . . .
H26 H 0.4995 0.7027 0.5063 0.028 Uiso 1 1 calc R U . . .
C27 C 0.6396(7) 0.71407(12) 0.5536(5) 0.0292(18) Uani 1 1 d . U . . .
C28 C 0.7358(7) 0.72172(12) 0.5388(5) 0.0274(18) Uani 1 1 d . U . . .
H28 H 0.7872 0.7259 0.5793 0.033 Uiso 1 1 calc R U . . .
C29 C 0.7536(7) 0.72303(12) 0.4610(5) 0.0268(17) Uani 1 1 d . U . . .
C30 C 0.6785(7) 0.71655(11) 0.4029(5) 0.0240(17) Uani 1 1 d . U . . .
H30 H 0.6940 0.7174 0.3511 0.029 Uiso 1 1 calc R U . . .
C31 C 0.6148(8) 0.71247(15) 0.6345(6) 0.036(2) Uani 1 1 d . U . . .
C32 C 0.8557(8) 0.73084(15) 0.4425(6) 0.040(2) Uani 1 1 d D U . . .
C33 C 1.0402(6) 0.53920(11) 0.4377(5) 0.0197(16) Uani 1 1 d . U . . .
C34 C 1.0293(6) 0.53772(11) 0.5165(5) 0.0205(16) Uani 1 1 d . U . . .
H34 H 0.9650 0.5329 0.5316 0.025 Uiso 1 1 calc R U . . .
C35 C 1.1096(6) 0.54314(11) 0.5735(5) 0.0212(16) Uani 1 1 d . U . . .
C36 C 1.2042(6) 0.55068(12) 0.5544(5) 0.0240(17) Uani 1 1 d . U . . .
H36 H 1.2586 0.5544 0.5934 0.029 Uiso 1 1 calc R U . . .
C37 C 1.2172(6) 0.55266(12) 0.4764(5) 0.0234(16) Uani 1 1 d . U . . .
C38 C 1.1376(6) 0.54691(11) 0.4204(5) 0.0196(16) Uani 1 1 d . U . . .
H38 H 1.1489 0.5482 0.3678 0.024 Uiso 1 1 calc R U . . .
C39 C 1.0908(7) 0.54059(12) 0.6569(5) 0.0273(18) Uani 1 1 d . U . . .
C40 C 1.3184(7) 0.56000(14) 0.4512(6) 0.0309(19) Uani 1 1 d . U . . .
C41 C 0.9735(6) 0.50631(11) 0.3666(4) 0.0170(15) Uani 1 1 d . U . . .
C42 C 0.8969(7) 0.49257(11) 0.3385(5) 0.0238(17) Uani 1 1 d . U . . .
H42 H 0.8272 0.4971 0.3237 0.029 Uiso 1 1 calc R U . . .
C43 C 0.9186(7) 0.47234(11) 0.3314(5) 0.0221(16) Uani 1 1 d . U . . .
C44 C 1.0201(7) 0.46523(11) 0.3512(5) 0.0260(18) Uani 1 1 d . U . . .
H44 H 1.0356 0.4516 0.3461 0.031 Uiso 1 1 calc R U . . .
C45 C 1.0988(7) 0.47867(11) 0.3790(5) 0.0247(17) Uani 1 1 d . U . . .
C46 C 1.0756(7) 0.49848(11) 0.3869(5) 0.0208(16) Uani 1 1 d . U . . .
H46 H 1.1304 0.5072 0.4067 0.025 Uiso 1 1 calc R U . . .
C47 C 0.8294(8) 0.45900(12) 0.3025(5) 0.0294(19) Uani 1 1 d . U . . .
C48 C 1.2080(8) 0.47150(12) 0.4032(6) 0.032(2) Uani 1 1 d . U . . .
C49 C 0.8335(6) 0.53478(11) 0.3987(5) 0.0189(15) Uani 1 1 d . U . . .
C50 C 0.7816(6) 0.52198(11) 0.4445(5) 0.0210(16) Uani 1 1 d . U . . .
H50 H 0.8122 0.5094 0.4571 0.025 Uiso 1 1 calc R U . . .
C51 C 0.6859(7) 0.52676(12) 0.4729(5) 0.0252(17) Uani 1 1 d . U . . .
C52 C 0.6380(7) 0.54481(12) 0.4551(6) 0.0264(19) Uani 1 1 d . U . . .
H52 H 0.5736 0.5482 0.4741 0.032 Uiso 1 1 calc R U . . .
C53 C 0.6864(6) 0.55782(11) 0.4089(5) 0.0240(17) Uani 1 1 d . U . . .
C54 C 0.7811(6) 0.55292(11) 0.3814(5) 0.0207(17) Uani 1 1 d . U . . .
H54 H 0.8118 0.5621 0.3497 0.025 Uiso 1 1 calc R U . . .
C55 C 0.6375(8) 0.51274(13) 0.5237(7) 0.037(2) Uani 1 1 d . U . . .
C56 C 0.6362(6) 0.57762(12) 0.3902(5) 0.0304(19) Uani 1 1 d D U . . .
C57 C 0.9613(6) 0.54007(11) 0.2876(5) 0.0210(16) Uani 1 1 d . U . . .
C58 C 0.9499(6) 0.52929(12) 0.2177(5) 0.0230(16) Uani 1 1 d . U . . .
H58 H 0.9385 0.5155 0.2198 0.028 Uiso 1 1 calc R U . . .
C59 C 0.9544(7) 0.53796(13) 0.1466(5) 0.0262(18) Uani 1 1 d . U . . .
C60 C 0.9712(7) 0.55807(12) 0.1399(5) 0.0259(17) Uani 1 1 d . U . . .
H60 H 0.9745 0.5640 0.0909 0.031 Uiso 1 1 calc R U . . .
C61 C 0.9830(7) 0.56934(12) 0.2068(5) 0.0251(17) Uani 1 1 d . U . . .
C62 C 0.9790(6) 0.56057(11) 0.2788(5) 0.0220(17) Uani 1 1 d . U . . .
H62 H 0.9885 0.5686 0.3236 0.026 Uiso 1 1 calc R U . . .
C63 C 0.9448(8) 0.52534(14) 0.0750(6) 0.033(2) Uani 1 1 d . U . . .
C64 C 1.0024(8) 0.59102(14) 0.2037(6) 0.035(2) Uani 1 1 d . U . . .
C65 C 0.4993(6) 0.37737(11) 0.2644(5) 0.0184(15) Uani 1 1 d . U . . .
C66 C 0.4930(6) 0.36684(12) 0.1951(5) 0.0217(16) Uani 1 1 d . U . . .
H66 H 0.4871 0.3529 0.1967 0.026 Uiso 1 1 calc R U . . .
C67 C 0.4949(6) 0.37605(12) 0.1242(5) 0.0227(16) Uani 1 1 d . U . . .
C68 C 0.5067(6) 0.39655(13) 0.1184(5) 0.0230(16) Uani 1 1 d . U . . .
H68 H 0.5083 0.4029 0.0700 0.028 Uiso 1 1 calc R U . . .
C69 C 0.5161(6) 0.40722(12) 0.1880(5) 0.0186(15) Uani 1 1 d . U . . .
C70 C 0.5121(5) 0.39776(11) 0.2582(5) 0.0169(15) Uani 1 1 d . U . . .
H70 H 0.5184 0.4055 0.3040 0.020 Uiso 1 1 calc R U . . .
C71 C 0.4872(7) 0.36394(14) 0.0511(5) 0.0296(19) Uani 1 1 d . U . . .
C72 C 0.5279(7) 0.42919(13) 0.1859(6) 0.032(2) Uani 1 1 d . U . . .
C73 C 0.5153(6) 0.34335(10) 0.3456(5) 0.0173(15) Uani 1 1 d . U . . .
C74 C 0.6177(6) 0.33633(11) 0.3679(5) 0.0196(16) Uani 1 1 d . U . . .
H74 H 0.6706 0.3455 0.3874 0.024 Uiso 1 1 calc R U . . .
C75 C 0.6447(6) 0.31638(11) 0.3625(5) 0.0200(16) Uani 1 1 d . U . . .
C76 C 0.5688(7) 0.30225(12) 0.3355(5) 0.0216(16) Uani 1 1 d . U . . .
H76 H 0.5866 0.2887 0.3324 0.026 Uiso 1 1 calc R U . . .
C77 C 0.4684(7) 0.30874(11) 0.3137(5) 0.0232(17) Uani 1 1 d . U . . .
C78 C 0.4413(6) 0.32877(11) 0.3173(5) 0.0208(16) Uani 1 1 d . U . . .
H78 H 0.3711 0.3327 0.3001 0.025 Uiso 1 1 calc R U . . .
C79 C 0.7559(7) 0.30997(12) 0.3878(5) 0.0283(19) Uani 1 1 d . U . . .
C80 C 0.3817(8) 0.29461(12) 0.2852(6) 0.0308(19) Uani 1 1 d . U . . .
C81 C 0.5674(6) 0.37675(10) 0.4179(5) 0.0172(15) Uani 1 1 d . U . . .
C82 C 0.6658(6) 0.38481(10) 0.4037(5) 0.0178(15) Uani 1 1 d . U . . .
H82 H 0.6807 0.3863 0.3520 0.021 Uiso 1 1 calc R U . . .
C83 C 0.7402(6) 0.39049(11) 0.4631(5) 0.0210(16) Uani 1 1 d . U . . .
C84 C 0.7224(7) 0.38858(12) 0.5405(5) 0.0251(17) Uani 1 1 d . U . . .
H84 H 0.7742 0.3924 0.5813 0.030 Uiso 1 1 calc R U . . .
C85 C 0.6255(7) 0.38090(12) 0.5550(5) 0.0254(17) Uani 1 1 d . U . . .
C86 C 0.5502(6) 0.37512(11) 0.4943(5) 0.0232(16) Uani 1 1 d . U . . .
H86 H 0.4851 0.3699 0.5062 0.028 Uiso 1 1 calc R U . . .
C87 C 0.8447(7) 0.39831(13) 0.4458(5) 0.0273(18) Uani 1 1 d . U . . .
C88 C 0.6018(8) 0.37846(15) 0.6363(6) 0.037(2) Uani 1 1 d . U . . .
C89 C 0.3637(6) 0.37000(11) 0.3673(5) 0.0173(15) Uani 1 1 d . U . . .
C90 C 0.3176(7) 0.35801(12) 0.4191(5) 0.0253(18) Uani 1 1 d . U . . .
H90 H 0.3574 0.3473 0.4425 0.030 Uiso 1 1 calc R U . . .
C91 C 0.2139(7) 0.36110(12) 0.4382(6) 0.0284(19) Uani 1 1 d . U . . .
C92 C 0.1557(6) 0.37668(12) 0.4057(6) 0.0260(18) Uani 1 1 d . U . . .
H92 H 0.0864 0.3789 0.4185 0.031 Uiso 1 1 calc R U . . .
C93 C 0.1980(6) 0.38896(11) 0.3547(5) 0.0229(17) Uani 1 1 d . U . . .
C94 C 0.2994(6) 0.38566(10) 0.3356(5) 0.0192(16) Uani 1 1 d . U . . .
H94 H 0.3266 0.3943 0.2998 0.023 Uiso 1 1 calc R U . . .
C95 C 0.1718(8) 0.34792(15) 0.4966(7) 0.042(2) Uani 1 1 d . U . . .
C96 C 0.1337(7) 0.40585(12) 0.3193(6) 0.0290(19) Uani 1 1 d . U . . .
C97 C 1.1865(8) 0.61154(17) 0.5229(7) 0.047(3) Uani 1 1 d . U . . .
H97A H 1.2097 0.5993 0.4988 0.057 Uiso 1 1 calc R U . . .
H97B H 1.2385 0.6220 0.5152 0.057 Uiso 1 1 calc R U . . .
C98 C 1.1882(8) 0.60795(14) 0.6091(7) 0.039(2) Uani 1 1 d . U . . .
H98A H 1.1489 0.5957 0.6169 0.047 Uiso 1 1 calc R U . . .
H98B H 1.2621 0.6059 0.6316 0.047 Uiso 1 1 calc R U . . .
C99 C 1.2110(7) 0.64055(13) 0.6613(6) 0.033(2) Uani 1 1 d . U . . .
H99A H 1.2224 0.6463 0.6108 0.040 Uiso 1 1 calc R U . . .
H99B H 1.2802 0.6366 0.6883 0.040 Uiso 1 1 calc R U . . .
C100 C 1.1600(8) 0.65543(14) 0.7083(6) 0.036(2) Uani 1 1 d . U . . .
H10A H 1.1473 0.6495 0.7584 0.043 Uiso 1 1 calc R U . . .
H10B H 1.2070 0.6670 0.7187 0.043 Uiso 1 1 calc R U . . .
C101 C 1.0159(7) 0.67793(13) 0.7042(7) 0.036(2) Uani 1 1 d . U . . .
H10C H 1.0697 0.6883 0.7171 0.043 Uiso 1 1 calc R U . . .
H10D H 0.9902 0.6734 0.7527 0.043 Uiso 1 1 calc R U . . .
C102 C 0.9242(7) 0.68625(13) 0.6494(7) 0.036(2) Uani 1 1 d . U . . .
H10E H 0.9541 0.6933 0.6071 0.044 Uiso 1 1 calc R U . . .
H10F H 0.8874 0.6962 0.6780 0.044 Uiso 1 1 calc R U . . .
C103 C 0.7558(7) 0.65900(13) 0.6944(6) 0.030(2) Uani 1 1 d . U . . .
H10G H 0.7464 0.6707 0.7270 0.036 Uiso 1 1 calc R U . . .
H10H H 0.6849 0.6536 0.6772 0.036 Uiso 1 1 calc R U . . .
C104 C 0.8176(8) 0.64357(14) 0.7434(6) 0.036(2) Uani 1 1 d . U . . .
H10I H 0.8790 0.6501 0.7726 0.043 Uiso 1 1 calc R U . . .
H10J H 0.7725 0.6384 0.7814 0.043 Uiso 1 1 calc R U . . .
C105 C 0.7759(8) 0.61406(14) 0.6715(6) 0.036(2) Uani 1 1 d . U . . .
H10K H 0.7280 0.6209 0.6315 0.044 Uiso 1 1 calc R U . . .
H10L H 0.7342 0.6097 0.7129 0.044 Uiso 1 1 calc R U . . .
C106 C 0.8243(7) 0.59641(12) 0.6369(6) 0.0290(19) Uani 1 1 d . U . . .
H10M H 0.8721 0.5895 0.6768 0.035 Uiso 1 1 calc R U . . .
H10N H 0.7685 0.5871 0.6163 0.035 Uiso 1 1 calc R U . . .
C107 C 0.9324(8) 0.58793(13) 0.5405(7) 0.038(2) Uani 1 1 d . U . . .
H10O H 0.8826 0.5768 0.5290 0.046 Uiso 1 1 calc R U . . .
H10P H 0.9923 0.5830 0.5764 0.046 Uiso 1 1 calc R U . . .
C108 C 0.9725(8) 0.59458(14) 0.4667(6) 0.037(2) Uani 1 1 d . U . . .
H10Q H 0.9113 0.5957 0.4267 0.044 Uiso 1 1 calc R U . . .
H10R H 1.0184 0.5840 0.4500 0.044 Uiso 1 1 calc R U . . .
C109 C 0.6385(8) 0.44447(15) 0.5044(8) 0.047(3) Uani 1 1 d . U . . .
H10S H 0.6685 0.4343 0.4727 0.057 Uiso 1 1 calc R U . . .
H10T H 0.6852 0.4562 0.5061 0.057 Uiso 1 1 calc R U . . .
C110 C 0.6380(8) 0.43645(15) 0.5873(7) 0.046(3) Uani 1 1 d . U . . .
H11A H 0.5948 0.4243 0.5850 0.056 Uiso 1 1 calc R U . . .
H11B H 0.7109 0.4327 0.6075 0.056 Uiso 1 1 calc R U . . .
C111 C 0.6733(8) 0.46264(16) 0.6745(7) 0.043(2) Uani 1 1 d . U . . .
H11C H 0.6979 0.4714 0.6347 0.051 Uiso 1 1 calc R U . . .
H11D H 0.7345 0.4551 0.6991 0.051 Uiso 1 1 calc R U . . .
C112 C 0.6274(8) 0.47488(15) 0.7339(6) 0.041(2) Uani 1 1 d . U . . .
H11E H 0.6023 0.4663 0.7738 0.050 Uiso 1 1 calc R U . . .
H11F H 0.6814 0.4840 0.7592 0.050 Uiso 1 1 calc R U . . .
C113 C 0.4929(9) 0.49851(15) 0.7461(7) 0.044(3) Uani 1 1 d . U . . .
H11G H 0.5475 0.5067 0.7759 0.053 Uiso 1 1 calc R U . . .
H11H H 0.4580 0.4904 0.7830 0.053 Uiso 1 1 calc R U . . .
C114 C 0.4128(8) 0.51174(14) 0.7015(7) 0.044(3) Uani 1 1 d . U . . .
H11I H 0.4505 0.5208 0.6698 0.053 Uiso 1 1 calc R U . . .
H11J H 0.3791 0.5199 0.7389 0.053 Uiso 1 1 calc R U . . .
C115 C 0.2344(8) 0.48423(15) 0.7118(7) 0.041(2) Uani 1 1 d . U . . .
H11K H 0.2732 0.4868 0.7633 0.050 Uiso 1 1 calc R U . . .
H11L H 0.1618 0.4893 0.7123 0.050 Uiso 1 1 calc R U . . .
C116 C 0.2299(8) 0.46196(14) 0.6979(6) 0.037(2) Uani 1 1 d . U . . .
H11M H 0.1902 0.4555 0.7366 0.044 Uiso 1 1 calc R U . . .
H11N H 0.1932 0.4592 0.6460 0.044 Uiso 1 1 calc R U . . .
C117 C 0.3376(9) 0.43328(13) 0.7085(6) 0.040(2) Uani 1 1 d . U . . .
H11O H 0.2889 0.4287 0.7450 0.048 Uiso 1 1 calc R U . . .
H11P H 0.4097 0.4291 0.7290 0.048 Uiso 1 1 calc R U . . .
C118 C 0.3078(8) 0.42358(13) 0.6311(6) 0.034(2) Uani 1 1 d . U . . .
H11Q H 0.3105 0.4090 0.6368 0.041 Uiso 1 1 calc R U . . .
H11R H 0.2351 0.4274 0.6106 0.041 Uiso 1 1 calc R U . . .
C119 C 0.3493(8) 0.42253(13) 0.5033(6) 0.034(2) Uani 1 1 d . U . . .
H11S H 0.2852 0.4295 0.4805 0.040 Uiso 1 1 calc R U . . .
H11T H 0.3323 0.4083 0.5060 0.040 Uiso 1 1 calc R U . . .
C120 C 0.4365(8) 0.42540(13) 0.4521(6) 0.036(2) Uani 1 1 d . U . . .
H12A H 0.4077 0.4225 0.3982 0.043 Uiso 1 1 calc R U . . .
H12B H 0.4926 0.4156 0.4673 0.043 Uiso 1 1 calc R U . . .
C121 C 1.1877(10) 0.28020(18) 0.5121(10) 0.070(3) Uani 1 1 d . U . . .
H12C H 1.2212 0.2692 0.4866 0.084 Uiso 1 1 calc R U . . .
H12D H 1.2347 0.2918 0.5118 0.084 Uiso 1 1 calc R U . . .
C122 C 1.1796(10) 0.27454(18) 0.5941(10) 0.073(4) Uani 1 1 d . U . . .
H12E H 1.1351 0.2626 0.5947 0.087 Uiso 1 1 calc R U . . .
H12F H 1.2507 0.2711 0.6192 0.087 Uiso 1 1 calc R U . . .
C123 C 1.2070(9) 0.3051(2) 0.6648(8) 0.058(3) Uani 1 1 d . U . . .
H12G H 1.2279 0.3125 0.6202 0.070 Uiso 1 1 calc R U . . .
H12H H 1.2711 0.2994 0.6939 0.070 Uiso 1 1 calc R U . . .
C124 C 1.1523(10) 0.3184(2) 0.7157(8) 0.069(3) Uani 1 1 d . U . . .
H12I H 1.1292 0.3108 0.7592 0.083 Uiso 1 1 calc R U . . .
H12J H 1.2011 0.3289 0.7372 0.083 Uiso 1 1 calc R U . . .
C125 C 1.0146(11) 0.3424(2) 0.7121(9) 0.077(4) Uani 1 1 d . U . . .
H12K H 1.0686 0.3520 0.7335 0.093 Uiso 1 1 calc R U . . .
H12L H 0.9818 0.3366 0.7556 0.093 Uiso 1 1 calc R U . . .
C126 C 0.9318(10) 0.35282(18) 0.6582(10) 0.073(4) Uani 1 1 d . U . . .
H12M H 0.9677 0.3604 0.6204 0.088 Uiso 1 1 calc R U . . .
H12N H 0.8956 0.3625 0.6887 0.088 Uiso 1 1 calc R U . . .
C127 C 0.767(3) 0.3221(3) 0.686(2) 0.037(5) Uani 0.45(2) 1 d D U P A 1
H12O H 0.8091 0.3253 0.7352 0.044 Uiso 0.45(2) 1 calc R U P A 1
H12P H 0.6947 0.3272 0.6884 0.044 Uiso 0.45(2) 1 calc R U P A 1
C128 C 0.7611(19) 0.2996(3) 0.6772(15) 0.036(5) Uani 0.45(2) 1 d D U P A 1
H12Q H 0.7183 0.2939 0.7155 0.043 Uiso 0.45(2) 1 calc R U P A 1
H12R H 0.7283 0.2959 0.6249 0.043 Uiso 0.45(2) 1 calc R U P A 1
C129 C 0.867(3) 0.2706(4) 0.685(2) 0.044(6) Uani 0.45(2) 1 d . U P A 1
H12S H 0.9390 0.2662 0.7027 0.053 Uiso 0.45(2) 1 calc R U P A 1
H12T H 0.8213 0.2659 0.7232 0.053 Uiso 0.45(2) 1 calc R U P A 1
C130 C 0.835(6) 0.2600(9) 0.615(4) 0.046(7) Uani 0.45(2) 1 d D U P A 1
H13A H 0.7636 0.2639 0.5916 0.055 Uiso 0.45(2) 1 calc R U P A 1
H13B H 0.8372 0.2455 0.6233 0.055 Uiso 0.45(2) 1 calc R U P A 1
C133 C 0.757(2) 0.3270(3) 0.6889(19) 0.033(5) Uani 0.55(2) 1 d D U P A 2
H13C H 0.7572 0.3376 0.7281 0.040 Uiso 0.55(2) 1 calc R U P A 2
H13D H 0.6827 0.3238 0.6705 0.040 Uiso 0.55(2) 1 calc R U P A 2
C134 C 0.8116(15) 0.3086(2) 0.7258(12) 0.041(4) Uani 0.55(2) 1 d D U P A 2
H13E H 0.8828 0.3120 0.7509 0.049 Uiso 0.55(2) 1 calc R U P A 2
H13F H 0.7703 0.3030 0.7654 0.049 Uiso 0.55(2) 1 calc R U P A 2
C135 C 0.841(2) 0.2750(3) 0.6950(16) 0.047(5) Uani 0.55(2) 1 d D U P A 2
H13G H 0.7859 0.2707 0.7271 0.056 Uiso 0.55(2) 1 calc R U P A 2
H13H H 0.9104 0.2745 0.7264 0.056 Uiso 0.55(2) 1 calc R U P A 2
C136 C 0.840(4) 0.2623(7) 0.623(3) 0.040(6) Uani 0.55(2) 1 d D U P A 2
H13I H 0.8494 0.2484 0.6392 0.048 Uiso 0.55(2) 1 calc R U P A 2
H13J H 0.7686 0.2633 0.5935 0.048 Uiso 0.55(2) 1 calc R U P A 2
C131 C 0.8992(10) 0.25816(15) 0.4956(8) 0.052(3) Uani 1 1 d . U . . .
H13K H 0.8376 0.2646 0.4661 0.063 Uiso 1 1 calc R U . . .
H13L H 0.8826 0.2440 0.5005 0.063 Uiso 1 1 calc R U . . .
C132 C 0.9899(11) 0.26017(16) 0.4530(8) 0.061(3) Uani 1 1 d . U . . .
H13M H 0.9685 0.2560 0.3990 0.073 Uiso 1 1 calc R U . . .
H13N H 1.0448 0.2508 0.4752 0.073 Uiso 1 1 calc R U . . .
B1 B 0.4979(7) 0.69922(12) 0.3480(6) 0.0211(17) Uani 1 1 d . U . . .
B2 B 0.9505(7) 0.53013(12) 0.3727(6) 0.0190(17) Uani 1 1 d . U . . .
B3 B 0.4865(7) 0.36684(12) 0.3476(6) 0.0191(17) Uani 1 1 d . U . . .
F1 F 0.2965(5) 0.62954(9) 0.3372(4) 0.0476(16) Uani 1 1 d . U . . .
F2 F 0.3321(5) 0.63118(8) 0.2201(4) 0.0473(16) Uani 1 1 d . U . . .
F3 F 0.4029(4) 0.60855(7) 0.2958(4) 0.0400(14) Uani 1 1 d . U . . .
F4 F 0.8275(4) 0.65501(8) 0.3842(4) 0.0513(17) Uani 1 1 d . U . . .
F5 F 0.7693(4) 0.63246(9) 0.4530(3) 0.0424(14) Uani 1 1 d . U . . .
F6 F 0.7861(5) 0.62685(10) 0.3344(4) 0.0556(18) Uani 1 1 d . U . . .
F7A F 0.2361(17) 0.7587(3) 0.3307(18) 0.041(6) Uani 0.39(4) 1 d . U P B 1
F8A F 0.097(3) 0.7512(6) 0.379(2) 0.068(7) Uani 0.39(4) 1 d D U P B 1
F9A F 0.115(3) 0.7413(4) 0.2661(15) 0.073(7) Uani 0.39(4) 1 d D U P B 1
F7B F 0.2178(15) 0.7546(3) 0.2908(17) 0.068(5) Uani 0.61(4) 1 d D U P B 2
F8B F 0.134(2) 0.7539(3) 0.3950(11) 0.074(6) Uani 0.61(4) 1 d D U P B 2
F9B F 0.0731(14) 0.7389(2) 0.2932(15) 0.076(5) Uani 0.61(4) 1 d . U P B 2
F10 F 0.0800(7) 0.68605(13) 0.5010(6) 0.087(3) Uani 1 1 d . U . . .
F11 F 0.1876(6) 0.66385(9) 0.4792(4) 0.0554(18) Uani 1 1 d . U . . .
F12 F 0.2316(8) 0.68379(11) 0.5687(4) 0.081(3) Uani 1 1 d . U . . .
F13 F 0.6366(8) 0.76463(10) 0.2309(5) 0.087(3) Uani 1 1 d . U . . .
F14 F 0.4786(7) 0.76952(11) 0.1825(7) 0.101(3) Uani 1 1 d . U . . .
F15 F 0.5960(7) 0.76429(11) 0.1100(5) 0.079(2) Uani 1 1 d . U . . .
F16 F 0.4465(7) 0.70316(13) -0.0103(4) 0.079(3) Uani 1 1 d . U . . .
F17 F 0.4180(7) 0.67869(14) 0.0580(4) 0.079(3) Uani 1 1 d . U . . .
F18 F 0.5744(5) 0.68473(12) 0.0370(4) 0.067(2) Uani 1 1 d . U . . .
F19 F 0.5473(5) 0.72639(10) 0.6528(4) 0.0539(18) Uani 1 1 d . U . . .
F20 F 0.6996(5) 0.71356(11) 0.6877(4) 0.0530(17) Uani 1 1 d . U . . .
F21 F 0.5699(5) 0.69487(10) 0.6488(4) 0.0495(16) Uani 1 1 d . U . . .
F22A F 0.9327(12) 0.7338(4) 0.4967(8) 0.086(8) Uani 0.56(2) 1 d D U P C 1
F23A F 0.8435(12) 0.7464(2) 0.3959(12) 0.071(6) Uani 0.56(2) 1 d . U P C 1
F24A F 0.9053(10) 0.7183(2) 0.3939(11) 0.067(5) Uani 0.56(2) 1 d . U P C 1
F22B F 0.8668(16) 0.7330(5) 0.3697(8) 0.084(10) Uani 0.44(2) 1 d D U P C 2
F23B F 0.9342(11) 0.7189(3) 0.4719(15) 0.068(8) Uani 0.44(2) 1 d . U P C 2
F24B F 0.8843(14) 0.7482(3) 0.4780(15) 0.072(8) Uani 0.44(2) 1 d . U P C 2
F25 F 1.0253(5) 0.55447(8) 0.6786(3) 0.0386(13) Uani 1 1 d . U . . .
F26 F 1.1805(4) 0.54215(8) 0.7055(3) 0.0347(12) Uani 1 1 d . U . . .
F27 F 1.0491(5) 0.52306(7) 0.6703(3) 0.0357(12) Uani 1 1 d . U . . .
F28 F 1.3647(5) 0.54672(10) 0.4112(6) 0.071(2) Uani 1 1 d . U . . .
F29 F 1.3021(5) 0.57518(10) 0.4023(4) 0.0544(18) Uani 1 1 d . U . . .
F30 F 1.3863(5) 0.56627(14) 0.5086(4) 0.076(3) Uani 1 1 d . U . . .
F31 F 0.7885(7) 0.46398(10) 0.2322(5) 0.080(3) Uani 1 1 d . U . . .
F32 F 0.7540(6) 0.45891(12) 0.3473(5) 0.074(2) Uani 1 1 d . U . . .
F33 F 0.8605(5) 0.44027(8) 0.2958(4) 0.0557(18) Uani 1 1 d . U . . .
F34 F 1.2814(5) 0.48486(9) 0.3906(6) 0.068(2) Uani 1 1 d . U . . .
F35 F 1.2257(5) 0.46758(10) 0.4788(4) 0.0548(18) Uani 1 1 d . U . . .
F36 F 1.2326(5) 0.45501(8) 0.3686(3) 0.0411(15) Uani 1 1 d . U . . .
F37 F 0.5368(5) 0.51639(11) 0.5284(6) 0.079(3) Uani 1 1 d . U . . .
F38 F 0.6863(7) 0.51295(11) 0.5963(4) 0.070(2) Uani 1 1 d . U . . .
F39 F 0.6443(6) 0.49409(8) 0.5005(4) 0.0568(18) Uani 1 1 d . U . . .
F40A F 0.642(2) 0.5826(3) 0.3165(9) 0.069(6) Uani 0.55(3) 1 d . U P D 1
F41A F 0.5397(11) 0.5790(2) 0.4033(14) 0.056(5) Uani 0.55(3) 1 d . U P D 1
F42A F 0.6863(17) 0.5918(2) 0.4328(14) 0.070(5) Uani 0.55(3) 1 d . U P D 1
F40B F 0.629(2) 0.5883(3) 0.4534(8) 0.077(8) Uani 0.45(3) 1 d D U P D 2
F41B F 0.6883(15) 0.5883(3) 0.3433(14) 0.057(5) Uani 0.45(3) 1 d D U P D 2
F42B F 0.5381(11) 0.5755(2) 0.3538(17) 0.067(6) Uani 0.45(3) 1 d D U P D 2
F43 F 1.0375(6) 0.51862(13) 0.0590(5) 0.073(2) Uani 1 1 d . U . . .
F44 F 0.8881(7) 0.50896(12) 0.0825(4) 0.076(2) Uani 1 1 d . U . . .
F45 F 0.8976(8) 0.53420(11) 0.0144(4) 0.087(3) Uani 1 1 d . U . . .
F46A F 1.1019(14) 0.5951(3) 0.2365(16) 0.066(6) Uani 0.64(5) 1 d . U P E 1
F47A F 0.940(2) 0.60135(16) 0.2453(16) 0.069(8) Uani 0.64(5) 1 d . U P E 1
F48A F 0.995(2) 0.5984(4) 0.1348(11) 0.054(5) Uani 0.64(5) 1 d . U P E 1
F46B F 1.066(4) 0.5988(5) 0.257(2) 0.072(11) Uani 0.36(5) 1 d . U P E 2
F47B F 0.912(2) 0.6015(4) 0.196(4) 0.077(11) Uani 0.36(5) 1 d . U P E 2
F48B F 1.041(4) 0.5971(8) 0.138(3) 0.074(11) Uani 0.36(5) 1 d . U P E 2
F49 F 0.4207(6) 0.34918(12) 0.0523(4) 0.075(3) Uani 1 1 d . U . . .
F50 F 0.5785(5) 0.35640(11) 0.0380(4) 0.060(2) Uani 1 1 d . U . . .
F51 F 0.4507(7) 0.37452(12) -0.0110(4) 0.075(2) Uani 1 1 d . U . . .
F52 F 0.5693(5) 0.43577(8) 0.1236(4) 0.0466(15) Uani 1 1 d . U . . .
F53 F 0.4327(5) 0.43835(8) 0.1843(4) 0.0467(16) Uani 1 1 d . U . . .
F54 F 0.5873(5) 0.43609(8) 0.2474(4) 0.0486(17) Uani 1 1 d . U . . .
F55 F 0.8240(4) 0.32461(8) 0.3961(4) 0.0405(14) Uani 1 1 d . U . . .
F56 F 0.7629(5) 0.30068(8) 0.4581(4) 0.0437(14) Uani 1 1 d . U . . .
F57 F 0.7910(5) 0.29678(9) 0.3402(4) 0.0557(19) Uani 1 1 d . U . . .
F58 F 0.3011(5) 0.29531(9) 0.3279(4) 0.0532(17) Uani 1 1 d . U . . .
F59 F 0.4139(5) 0.27568(7) 0.2864(4) 0.0464(16) Uani 1 1 d . U . . .
F60 F 0.3397(5) 0.29834(8) 0.2129(4) 0.0485(16) Uani 1 1 d . U . . .
F61 F 0.8571(5) 0.39895(10) 0.3717(4) 0.0492(16) Uani 1 1 d . U . . .
F62 F 0.8648(5) 0.41672(9) 0.4728(4) 0.0503(17) Uani 1 1 d . U . . .
F63 F 0.9256(4) 0.38767(10) 0.4805(4) 0.0512(17) Uani 1 1 d . U . . .
F64 F 0.6839(5) 0.38218(14) 0.6886(4) 0.069(2) Uani 1 1 d . U . . .
F65 F 0.5714(6) 0.36004(9) 0.6512(4) 0.0508(16) Uani 1 1 d . U . . .
F66 F 0.5239(5) 0.39030(10) 0.6535(4) 0.0554(19) Uani 1 1 d . U . . .
F67 F 0.1876(6) 0.32873(8) 0.4820(4) 0.0558(18) Uani 1 1 d . U . . .
F68 F 0.0686(6) 0.34957(12) 0.4960(6) 0.086(3) Uani 1 1 d . U . . .
F69 F 0.2191(8) 0.35062(12) 0.5665(4) 0.081(3) Uani 1 1 d . U . . .
F70 F 0.0459(4) 0.39954(8) 0.2743(4) 0.0443(15) Uani 1 1 d . U . . .
F71 F 0.0982(4) 0.41700(7) 0.3752(4) 0.0403(14) Uani 1 1 d . U . . .
F72 F 0.1852(4) 0.41768(8) 0.2765(4) 0.0414(15) Uani 1 1 d . U . . .
Na1 Na 0.9677(3) 0.63370(5) 0.6089(2) 0.0259(7) Uani 1 1 d . U . . .
Na2 Na 0.4363(3) 0.46438(5) 0.6061(2) 0.0265(7) Uani 1 1 d . U . . .
Na3 Na 0.9666(3) 0.30168(5) 0.5915(3) 0.0395(9) Uani 1 1 d . U . . .
O1 O 1.1437(5) 0.62374(9) 0.6502(4) 0.0300(13) Uani 1 1 d . U . . .
O2 O 1.0611(5) 0.66164(8) 0.6665(4) 0.0283(13) Uani 1 1 d . U . . .
O3 O 0.8553(5) 0.62699(8) 0.7019(4) 0.0300(14) Uani 1 1 d . U . . .
O4 O 0.8821(5) 0.60294(8) 0.5760(4) 0.0253(12) Uani 1 1 d . U . . .
O5 O 0.5987(5) 0.44978(10) 0.6405(5) 0.0411(16) Uani 1 1 d . U . . .
O6 O 0.5409(5) 0.48593(10) 0.6949(4) 0.0360(16) Uani 1 1 d . U . . .
O7 O 0.3338(5) 0.45435(9) 0.7040(4) 0.0328(14) Uani 1 1 d . U . . .
O8 O 0.3797(5) 0.42983(8) 0.5791(4) 0.0266(13) Uani 1 1 d . U . . .
O9 O 1.1356(6) 0.28985(11) 0.6391(6) 0.056(2) Uani 1 1 d . U . . .
O10 O 1.0633(6) 0.32706(12) 0.6715(4) 0.0465(17) Uani 1 1 d . U . . .
O11A O 0.8675(14) 0.2922(2) 0.6898(11) 0.034(3) Uani 0.45(2) 1 d . U P A 1
O11B O 0.8192(14) 0.29416(19) 0.6640(10) 0.036(3) Uani 0.55(2) 1 d D U P A 2
O12 O 0.9156(6) 0.26668(9) 0.5708(4) 0.0402(15) Uani 1 1 d D U . . .
Se1 Se 1.05055(8) 0.61935(2) 0.46873(6) 0.0347(2) Uani 1 1 d . U . . .
Se2 Se 0.82012(7) 0.66760(2) 0.60335(6) 0.0289(2) Uani 1 1 d . U . . .
Se3 Se 0.50054(8) 0.45184(2) 0.45493(6) 0.0350(2) Uani 1 1 d . U . . .
Se4 Se 0.30242(8) 0.49869(2) 0.63416(7) 0.0379(3) Uani 1 1 d . U . . .
Se5 Se 1.05351(10) 0.28652(2) 0.45110(8) 0.0547(4) Uani 1 1 d . U . . .
Se6 Se 0.82750(9) 0.33643(2) 0.60283(7) 0.0409(3) Uani 1 1 d . U . . .

loop_
_atom_site_aniso_label
_atom_site_aniso_U_11
_atom_site_aniso_U_22
_atom_site_aniso_U_33
_atom_site_aniso_U_23
_atom_site_aniso_U_13
_atom_site_aniso_U_12
C1 0.026(4) 0.019(3) 0.014(4) -0.002(3) 0.002(3) 0.001(3)
C2 0.025(4) 0.018(3) 0.015(4) 0.000(3) -0.003(3) 0.005(3)
C3 0.029(4) 0.016(3) 0.017(4) -0.001(3) 0.005(3) 0.001(3)
C4 0.028(4) 0.017(3) 0.014(4) 0.000(3) 0.006(3) 0.008(3)
C5 0.027(4) 0.019(3) 0.015(4) 0.005(3) 0.003(3) 0.003(3)
C6 0.025(4) 0.021(4) 0.018(4) 0.001(3) -0.001(3) 0.001(3)
C7 0.037(5) 0.017(4) 0.031(5) 0.000(3) 0.000(4) 0.005(3)
C8 0.028(4) 0.026(4) 0.025(5) 0.001(3) 0.001(4) 0.005(3)
C9 0.026(4) 0.020(4) 0.014(4) -0.003(3) -0.007(3) 0.002(3)
C10 0.030(4) 0.018(4) 0.026(5) 0.004(3) 0.001(4) 0.001(3)
C11 0.036(5) 0.020(4) 0.040(6) 0.001(3) 0.001(4) 0.005(3)
C12 0.030(5) 0.033(5) 0.044(6) 0.001(4) 0.009(4) 0.010(4)
C13 0.038(5) 0.027(4) 0.030(5) 0.004(4) 0.009(4) 0.005(4)
C14 0.031(4) 0.021(4) 0.022(5) 0.000(3) -0.002(4) 0.006(3)
C15 0.037(5) 0.033(5) 0.070(7) 0.011(5) 0.008(5) 0.013(4)
C16 0.036(5) 0.050(5) 0.043(6) 0.018(5) 0.018(5) 0.020(4)
C17 0.028(4) 0.019(3) 0.022(4) 0.003(3) -0.001(4) 0.004(3)
C18 0.032(4) 0.021(4) 0.023(4) 0.003(3) 0.001(4) 0.006(3)
C19 0.034(5) 0.032(4) 0.029(5) 0.012(3) -0.002(4) -0.002(4)
C20 0.044(6) 0.041(5) 0.025(5) 0.013(4) -0.003(4) 0.002(4)
C21 0.027(4) 0.044(5) 0.018(4) -0.002(3) 0.005(4) 0.002(4)
C22 0.025(4) 0.027(4) 0.028(4) 0.003(3) 0.001(4) 0.006(3)
C23 0.060(7) 0.032(5) 0.056(7) 0.019(5) -0.009(6) -0.002(5)
C24 0.045(6) 0.057(6) 0.021(5) -0.005(4) -0.002(5) 0.004(5)
C25 0.031(4) 0.012(3) 0.024(4) 0.001(3) -0.006(4) 0.006(3)
C26 0.026(4) 0.016(3) 0.028(4) -0.003(3) 0.004(3) 0.006(3)
C27 0.036(5) 0.024(4) 0.026(4) -0.005(3) -0.005(4) 0.010(3)
C28 0.029(4) 0.027(4) 0.023(4) -0.008(3) -0.009(4) 0.005(3)
C29 0.028(4) 0.024(4) 0.027(5) 0.001(3) -0.005(3) 0.006(3)
C30 0.030(4) 0.021(4) 0.020(4) 0.002(3) -0.001(3) 0.005(3)
C31 0.033(5) 0.045(5) 0.029(5) -0.010(4) -0.005(4) 0.012(4)
C32 0.041(5) 0.038(5) 0.038(5) -0.002(4) -0.006(4) -0.002(4)
C33 0.021(4) 0.015(3) 0.022(4) -0.005(3) -0.004(3) 0.008(3)
C34 0.020(4) 0.016(3) 0.023(4) -0.003(3) -0.005(3) 0.007(3)
C35 0.025(4) 0.019(3) 0.018(4) -0.005(3) -0.004(3) 0.004(3)
C36 0.021(4) 0.025(4) 0.022(4) -0.005(3) -0.012(3) 0.005(3)
C37 0.019(4) 0.025(4) 0.025(4) -0.002(3) -0.004(3) 0.003(3)
C38 0.020(4) 0.022(4) 0.016(4) -0.002(3) -0.004(3) 0.005(3)
C39 0.032(4) 0.025(4) 0.024(4) -0.005(3) -0.001(4) 0.000(3)
C40 0.020(4) 0.044(5) 0.028(5) -0.011(4) -0.001(4) -0.001(4)
C41 0.022(4) 0.018(3) 0.010(4) -0.002(3) -0.004(3) 0.004(3)
C42 0.031(4) 0.019(3) 0.019(4) 0.001(3) -0.005(4) 0.004(3)
C43 0.034(4) 0.018(3) 0.013(4) -0.001(3) -0.002(3) 0.000(3)
C44 0.041(5) 0.017(4) 0.018(4) -0.002(3) -0.005(4) 0.007(3)
C45 0.031(4) 0.020(4) 0.021(4) 0.000(3) -0.005(4) 0.010(3)
C46 0.029(4) 0.018(3) 0.015(4) -0.001(3) 0.000(3) 0.008(3)
C47 0.047(5) 0.019(4) 0.021(4) 0.000(3) -0.001(4) -0.002(4)
C48 0.039(5) 0.021(4) 0.034(5) -0.005(4) -0.008(4) 0.014(3)
C49 0.019(4) 0.018(3) 0.017(4) -0.005(3) -0.006(3) 0.001(3)
C50 0.022(4) 0.019(4) 0.022(4) -0.002(3) 0.001(3) 0.006(3)
C51 0.025(4) 0.022(4) 0.028(5) 0.002(3) 0.003(4) 0.003(3)
C52 0.020(4) 0.027(4) 0.033(5) 0.003(3) 0.008(4) -0.001(3)
C53 0.020(4) 0.020(3) 0.030(5) 0.000(3) -0.004(4) 0.004(3)
C54 0.019(4) 0.019(4) 0.024(5) -0.001(3) 0.001(3) -0.001(3)
C55 0.036(5) 0.027(4) 0.052(6) 0.011(4) 0.019(5) 0.008(4)
C56 0.023(4) 0.028(4) 0.041(5) 0.006(4) 0.005(4) 0.002(3)
C57 0.020(4) 0.021(3) 0.020(4) 0.000(3) -0.007(3) 0.006(3)
C58 0.017(4) 0.026(4) 0.024(4) -0.004(3) -0.007(3) 0.003(3)
C59 0.025(4) 0.030(4) 0.022(4) -0.005(3) -0.007(4) 0.004(3)
C60 0.027(4) 0.031(4) 0.019(4) 0.006(3) -0.002(4) 0.005(3)
C61 0.032(4) 0.023(3) 0.019(4) 0.003(3) -0.002(4) 0.009(3)
C62 0.026(4) 0.021(3) 0.018(4) -0.001(3) -0.004(4) 0.005(3)
C63 0.035(5) 0.039(5) 0.024(5) -0.002(4) -0.002(4) 0.007(4)
C64 0.049(5) 0.031(4) 0.024(5) 0.002(3) 0.000(4) 0.000(4)
C65 0.014(3) 0.016(3) 0.026(4) 0.002(3) 0.004(3) 0.004(3)
C66 0.022(4) 0.026(4) 0.019(4) -0.002(3) 0.008(3) 0.003(3)
C67 0.019(4) 0.032(4) 0.018(4) -0.007(3) 0.002(3) -0.001(3)
C68 0.017(4) 0.037(4) 0.014(4) 0.003(3) -0.003(3) 0.004(3)
C69 0.013(3) 0.028(4) 0.014(4) 0.005(3) 0.000(3) 0.000(3)
C70 0.011(3) 0.023(3) 0.016(4) -0.002(3) -0.002(3) 0.006(3)
C71 0.032(5) 0.048(5) 0.009(4) -0.009(4) 0.003(4) -0.003(4)
C72 0.031(4) 0.027(4) 0.034(5) 0.004(4) -0.007(4) -0.001(3)
C73 0.021(4) 0.015(3) 0.016(4) -0.003(3) 0.002(3) 0.004(3)
C74 0.023(4) 0.020(3) 0.016(4) -0.003(3) 0.002(3) 0.005(3)
C75 0.025(4) 0.024(4) 0.011(4) 0.002(3) 0.002(3) 0.012(3)
C76 0.033(4) 0.023(4) 0.009(4) 0.002(3) 0.003(3) 0.009(3)
C77 0.031(4) 0.021(4) 0.016(4) -0.006(3) -0.004(3) 0.004(3)
C78 0.023(4) 0.017(3) 0.022(4) 0.002(3) 0.001(3) 0.006(3)
C79 0.032(4) 0.027(4) 0.024(5) -0.004(3) -0.006(4) 0.019(3)
C80 0.040(5) 0.022(4) 0.029(5) -0.003(4) -0.002(4) 0.003(3)
C81 0.018(3) 0.013(3) 0.020(4) -0.001(3) -0.002(3) 0.007(3)
C82 0.019(3) 0.018(3) 0.017(4) -0.002(3) 0.001(3) 0.007(3)
C83 0.015(3) 0.022(4) 0.025(4) -0.006(3) 0.002(3) 0.007(3)
C84 0.023(4) 0.029(4) 0.022(4) -0.008(3) -0.004(3) 0.007(3)
C85 0.028(4) 0.024(4) 0.024(4) 0.001(3) 0.003(3) 0.011(3)
C86 0.021(4) 0.021(4) 0.028(4) -0.005(3) 0.005(3) 0.008(3)
C87 0.025(4) 0.036(4) 0.021(4) -0.011(4) 0.003(4) 0.006(3)
C88 0.032(5) 0.050(5) 0.028(5) -0.002(4) 0.001(4) 0.011(4)
C89 0.021(3) 0.016(3) 0.014(4) -0.004(3) 0.000(3) 0.006(3)
C90 0.023(4) 0.023(4) 0.030(5) 0.005(3) 0.003(4) 0.005(3)
C91 0.027(4) 0.023(4) 0.036(5) 0.007(3) 0.005(4) 0.002(3)
C92 0.013(4) 0.025(4) 0.040(5) -0.004(3) 0.005(4) 0.003(3)
C93 0.016(4) 0.014(3) 0.038(5) 0.001(3) 0.003(4) 0.001(3)
C94 0.018(3) 0.012(3) 0.027(5) 0.000(3) -0.001(3) 0.001(3)
C95 0.036(5) 0.041(5) 0.053(6) 0.010(5) 0.022(5) 0.004(4)
C96 0.020(4) 0.024(4) 0.043(6) 0.001(3) 0.002(4) 0.007(3)
C97 0.034(5) 0.058(7) 0.053(6) -0.005(5) 0.018(5) 0.015(5)
C98 0.028(5) 0.036(5) 0.053(6) 0.005(4) 0.001(5) 0.009(4)
C99 0.024(4) 0.032(4) 0.040(6) 0.009(4) -0.005(4) 0.002(3)
C100 0.034(5) 0.034(5) 0.037(6) 0.002(4) -0.008(4) -0.001(4)
C101 0.033(5) 0.024(4) 0.051(7) -0.008(4) 0.002(4) -0.005(3)
C102 0.024(4) 0.022(4) 0.066(7) -0.006(4) 0.014(4) -0.005(3)
C103 0.025(4) 0.035(5) 0.035(5) 0.001(4) 0.017(4) 0.002(3)
C104 0.049(6) 0.033(5) 0.029(5) -0.002(4) 0.018(5) 0.005(4)
C105 0.033(5) 0.036(5) 0.043(6) -0.003(4) 0.019(5) -0.003(4)
C106 0.029(4) 0.024(4) 0.034(5) 0.003(3) 0.002(4) -0.004(3)
C107 0.041(5) 0.024(4) 0.050(6) -0.007(4) 0.005(5) 0.006(4)
C108 0.041(5) 0.042(5) 0.027(5) -0.015(4) 0.002(4) 0.010(4)
C109 0.036(5) 0.040(5) 0.071(7) -0.010(5) 0.030(5) 0.006(4)
C110 0.034(5) 0.041(5) 0.062(7) -0.006(5) -0.001(5) 0.019(4)
C111 0.026(4) 0.058(6) 0.043(6) 0.001(5) -0.002(4) 0.009(4)
C112 0.030(5) 0.048(6) 0.041(6) 0.001(4) -0.018(4) 0.000(4)
C113 0.042(6) 0.049(6) 0.038(6) -0.022(5) -0.003(5) -0.004(4)
C114 0.044(5) 0.024(4) 0.065(8) -0.015(4) 0.008(5) -0.004(4)
C115 0.034(5) 0.047(5) 0.044(6) -0.012(5) 0.008(5) 0.006(4)
C116 0.032(5) 0.044(5) 0.037(6) -0.002(4) 0.010(4) -0.001(4)
C117 0.050(6) 0.032(4) 0.039(5) 0.000(4) 0.013(5) -0.003(4)
C118 0.039(5) 0.028(4) 0.035(5) 0.002(4) 0.005(4) 0.000(4)
C119 0.039(5) 0.021(4) 0.038(5) -0.001(4) -0.002(4) 0.003(4)
C120 0.052(6) 0.027(4) 0.031(5) -0.006(4) 0.012(5) 0.007(4)
C121 0.045(6) 0.037(6) 0.134(10) -0.003(7) 0.032(7) 0.018(5)
C122 0.036(6) 0.045(6) 0.134(10) 0.035(6) -0.004(7) 0.012(5)
C123 0.036(5) 0.083(8) 0.051(8) 0.028(6) -0.014(5) -0.010(5)
C124 0.055(7) 0.108(10) 0.042(7) 0.001(6) -0.008(6) -0.033(6)
C125 0.054(7) 0.109(10) 0.071(9) -0.069(8) 0.020(6) -0.039(6)
C126 0.054(6) 0.047(6) 0.128(13) -0.051(7) 0.046(7) -0.025(5)
C127 0.032(11) 0.037(10) 0.041(13) 0.000(11) 0.001(9) 0.008(8)
C128 0.030(10) 0.035(9) 0.040(12) -0.007(8) -0.003(9) 0.008(8)
C129 0.045(15) 0.039(10) 0.049(12) 0.000(9) 0.012(11) 0.013(9)
C130 0.050(18) 0.027(14) 0.057(15) -0.002(11) -0.007(14) -0.003(12)
C133 0.033(9) 0.036(8) 0.036(9) 0.001(7) 0.025(7) -0.001(7)
C134 0.041(10) 0.037(8) 0.047(10) 0.003(6) 0.015(8) -0.004(7)
C135 0.046(14) 0.046(10) 0.047(11) 0.001(8) 0.005(9) -0.007(10)
C136 0.035(12) 0.027(11) 0.052(12) 0.003(9) -0.018(10) -0.011(9)
C131 0.061(7) 0.024(5) 0.072(7) -0.016(5) 0.009(6) 0.002(4)
C132 0.081(8) 0.038(5) 0.066(8) -0.012(5) 0.019(7) 0.006(6)
B1 0.025(4) 0.014(4) 0.023(4) 0.001(3) -0.002(4) 0.002(3)
B2 0.017(4) 0.017(4) 0.020(4) -0.001(3) -0.008(3) 0.001(3)
B3 0.019(4) 0.013(3) 0.024(4) 0.001(3) -0.001(4) 0.005(3)
F1 0.037(3) 0.044(3) 0.064(4) -0.019(3) 0.015(3) -0.011(3)
F2 0.060(4) 0.033(3) 0.041(3) 0.001(3) -0.026(3) -0.012(3)
F3 0.043(3) 0.013(2) 0.063(4) -0.001(2) 0.000(3) 0.000(2)
F4 0.030(3) 0.032(3) 0.090(5) 0.016(3) -0.003(3) 0.004(2)
F5 0.036(3) 0.056(3) 0.033(3) 0.016(3) -0.007(3) 0.012(3)
F6 0.040(3) 0.068(4) 0.055(4) -0.029(3) -0.011(3) 0.031(3)
F7A 0.051(10) 0.026(7) 0.044(15) 0.021(8) -0.001(9) 0.011(6)
F8A 0.060(12) 0.060(11) 0.088(12) 0.019(9) 0.030(10) 0.026(9)
F9A 0.085(13) 0.053(10) 0.072(10) 0.008(8) -0.028(9) 0.016(9)
F7B 0.065(8) 0.048(7) 0.095(11) 0.045(8) 0.023(8) 0.026(6)
F8B 0.072(12) 0.045(9) 0.109(11) 0.016(7) 0.028(9) 0.047(9)
F9B 0.049(8) 0.059(8) 0.115(13) 0.038(8) -0.007(8) 0.020(6)
F10 0.068(4) 0.090(4) 0.109(5) 0.046(4) 0.037(4) 0.025(4)
F11 0.073(5) 0.034(3) 0.060(5) 0.008(3) 0.016(4) -0.014(3)
F12 0.141(7) 0.068(5) 0.032(4) 0.006(3) 0.004(4) -0.041(5)
F13 0.141(7) 0.040(4) 0.067(5) 0.019(3) -0.044(5) -0.032(4)
F14 0.093(6) 0.037(4) 0.177(11) 0.030(5) 0.033(6) 0.018(4)
F15 0.098(6) 0.067(5) 0.070(5) 0.042(4) -0.003(4) -0.023(4)
F16 0.107(7) 0.103(6) 0.020(3) -0.008(3) -0.020(4) 0.037(5)
F17 0.085(5) 0.116(6) 0.039(4) -0.041(4) 0.019(4) -0.045(5)
F18 0.050(4) 0.108(6) 0.042(4) -0.032(4) 0.000(3) 0.026(4)
F19 0.058(4) 0.063(4) 0.042(4) -0.014(3) 0.009(3) 0.031(3)
F20 0.044(3) 0.087(5) 0.026(3) -0.016(3) -0.005(3) 0.009(3)
F21 0.065(4) 0.056(4) 0.028(3) 0.001(3) 0.008(3) -0.002(3)
F22A 0.065(10) 0.14(2) 0.046(8) -0.010(9) -0.017(7) -0.059(13)
F23A 0.051(8) 0.068(9) 0.098(14) 0.037(9) 0.027(9) 0.010(7)
F24A 0.038(7) 0.079(9) 0.085(13) -0.023(9) 0.013(8) 0.000(7)
F22B 0.047(13) 0.17(3) 0.036(8) 0.005(10) 0.005(7) -0.060(16)
F23B 0.020(7) 0.073(11) 0.11(2) 0.034(12) 0.012(9) 0.004(7)
F24B 0.037(10) 0.066(10) 0.119(18) -0.046(12) 0.033(11) -0.027(7)
F25 0.045(3) 0.042(3) 0.030(3) -0.007(2) 0.008(3) 0.020(3)
F26 0.037(3) 0.048(3) 0.016(3) -0.007(2) -0.011(2) 0.009(2)
F27 0.051(3) 0.030(3) 0.025(3) 0.001(2) 0.000(3) -0.003(2)
F28 0.035(3) 0.062(4) 0.123(7) -0.022(4) 0.040(4) -0.003(3)
F29 0.036(3) 0.068(4) 0.060(5) 0.026(3) 0.008(3) -0.009(3)
F30 0.044(4) 0.141(7) 0.040(4) 0.005(4) -0.013(3) -0.055(4)
F31 0.107(6) 0.053(4) 0.064(5) 0.017(4) -0.054(5) -0.041(4)
F32 0.054(4) 0.079(5) 0.093(6) -0.053(4) 0.030(4) -0.032(4)
F33 0.060(4) 0.024(3) 0.081(5) -0.015(3) -0.002(4) -0.004(3)
F34 0.030(3) 0.042(3) 0.130(7) 0.021(4) 0.001(4) 0.018(3)
F35 0.059(4) 0.075(4) 0.025(3) -0.015(3) -0.019(3) 0.038(3)
F36 0.047(3) 0.041(3) 0.031(3) -0.012(2) -0.012(3) 0.031(3)
F37 0.046(4) 0.063(4) 0.134(8) 0.054(5) 0.040(4) 0.020(3)
F38 0.092(6) 0.074(5) 0.041(4) 0.021(3) -0.001(4) -0.024(4)
F39 0.074(5) 0.028(3) 0.071(5) 0.000(3) 0.023(4) -0.014(3)
F40A 0.097(15) 0.060(11) 0.048(7) 0.024(7) 0.009(8) 0.053(10)
F41A 0.038(6) 0.042(7) 0.092(12) 0.027(7) 0.022(7) 0.021(5)
F42A 0.079(9) 0.027(5) 0.097(10) -0.011(7) -0.026(8) 0.011(6)
F40B 0.13(2) 0.040(10) 0.067(10) -0.007(7) 0.032(10) 0.042(12)
F41B 0.055(9) 0.039(8) 0.083(11) 0.032(8) 0.035(8) 0.026(6)
F42B 0.044(7) 0.048(8) 0.104(13) 0.024(8) -0.019(8) 0.018(6)
F43 0.049(4) 0.108(6) 0.060(5) -0.055(5) -0.004(4) 0.011(4)
F44 0.107(6) 0.078(5) 0.043(4) -0.035(4) 0.009(4) -0.042(5)
F45 0.146(8) 0.071(5) 0.031(4) -0.019(3) -0.041(5) 0.050(5)
F46A 0.058(8) 0.020(8) 0.113(15) 0.003(8) -0.023(8) -0.006(6)
F47A 0.120(14) 0.018(4) 0.084(14) 0.016(6) 0.073(12) 0.018(7)
F48A 0.110(15) 0.031(6) 0.021(5) 0.009(4) 0.004(8) -0.009(10)
F46B 0.13(2) 0.018(10) 0.056(14) -0.006(10) -0.053(17) 0.017(14)
F47B 0.086(13) 0.036(10) 0.11(3) -0.007(15) -0.008(14) 0.031(10)
F48B 0.11(3) 0.052(16) 0.062(13) 0.020(13) 0.015(18) -0.01(2)
F49 0.084(5) 0.103(6) 0.043(4) -0.048(4) 0.025(4) -0.055(5)
F50 0.039(3) 0.093(5) 0.047(4) -0.041(4) -0.004(3) 0.019(3)
F51 0.105(6) 0.089(5) 0.023(3) -0.015(3) -0.018(4) 0.040(5)
F52 0.056(4) 0.040(3) 0.044(4) 0.018(3) 0.007(3) -0.009(3)
F53 0.040(3) 0.027(3) 0.071(5) 0.003(3) -0.001(3) 0.009(2)
F54 0.067(4) 0.032(3) 0.040(4) 0.011(2) -0.024(3) -0.024(3)
F55 0.031(3) 0.032(3) 0.057(4) 0.006(3) -0.004(3) 0.011(2)
F56 0.046(3) 0.045(3) 0.036(3) 0.016(3) -0.012(3) 0.012(3)
F57 0.044(3) 0.065(4) 0.053(4) -0.037(3) -0.016(3) 0.038(3)
F58 0.045(3) 0.048(4) 0.068(5) -0.023(3) 0.018(3) -0.019(3)
F59 0.048(3) 0.017(2) 0.070(5) -0.005(2) -0.008(3) 0.001(2)
F60 0.063(4) 0.037(3) 0.038(3) 0.002(3) -0.024(3) -0.013(3)
F61 0.034(3) 0.081(5) 0.034(3) -0.008(3) 0.009(3) -0.026(3)
F62 0.034(3) 0.046(3) 0.072(5) -0.027(3) 0.010(3) -0.013(3)
F63 0.019(3) 0.072(4) 0.063(5) 0.015(3) 0.005(3) 0.012(3)
F64 0.043(4) 0.148(7) 0.017(3) -0.003(4) -0.001(3) -0.017(4)
F65 0.075(4) 0.051(3) 0.030(3) 0.011(3) 0.020(3) 0.011(3)
F66 0.066(4) 0.069(4) 0.036(4) 0.005(3) 0.029(3) 0.034(3)
F67 0.067(4) 0.029(3) 0.074(5) 0.016(3) 0.019(4) -0.005(3)
F68 0.049(4) 0.090(5) 0.126(7) 0.066(5) 0.046(4) 0.021(4)
F69 0.129(7) 0.076(5) 0.041(4) 0.009(4) 0.025(4) -0.037(5)
F70 0.026(3) 0.043(3) 0.060(4) -0.002(3) -0.010(3) 0.010(2)
F71 0.039(3) 0.028(3) 0.056(4) -0.003(2) 0.011(3) 0.015(2)
F72 0.031(3) 0.033(3) 0.062(4) 0.026(3) 0.007(3) 0.011(2)
Na1 0.0244(16) 0.0225(15) 0.033(2) -0.0070(13) 0.0116(15) -0.0004(12)
Na2 0.0245(16) 0.0246(16) 0.030(2) -0.0067(13) 0.0021(15) 0.0045(13)
Na3 0.041(2) 0.0272(18) 0.051(3) -0.0116(16) 0.0070(19) 0.0012(15)
O1 0.032(3) 0.029(3) 0.028(3) 0.005(3) 0.002(3) 0.006(2)
O2 0.024(3) 0.026(3) 0.034(4) -0.004(3) -0.001(3) 0.000(2)
O3 0.030(3) 0.023(3) 0.038(4) -0.001(2) 0.009(3) 0.000(2)
O4 0.028(3) 0.025(3) 0.023(3) -0.003(2) 0.002(3) -0.003(2)
O5 0.027(3) 0.043(4) 0.052(4) -0.001(3) 0.000(3) 0.011(3)
O6 0.022(3) 0.039(3) 0.044(4) -0.011(3) -0.007(3) 0.001(2)
O7 0.033(3) 0.031(3) 0.035(4) -0.001(3) 0.011(3) 0.004(3)
O8 0.029(3) 0.026(3) 0.023(3) -0.002(2) -0.003(3) 0.003(2)
O9 0.040(4) 0.048(4) 0.078(6) 0.029(4) 0.003(4) -0.001(3)
O10 0.044(4) 0.060(4) 0.035(4) -0.009(3) 0.005(3) -0.019(3)
O11A 0.029(8) 0.031(6) 0.038(9) 0.001(6) -0.015(6) 0.010(6)
O11B 0.044(8) 0.033(5) 0.035(9) 0.001(5) 0.011(7) -0.004(6)
O12 0.048(4) 0.029(3) 0.042(4) -0.001(3) -0.004(3) 0.001(3)
Se1 0.0430(5) 0.0362(5) 0.0266(5) 0.0007(4) 0.0110(4) 0.0072(4)
Se2 0.0262(4) 0.0251(4) 0.0349(5) -0.0027(4) 0.0020(4) 0.0028(3)
Se3 0.0449(5) 0.0284(4) 0.0336(6) 0.0003(4) 0.0130(5) 0.0085(4)
Se4 0.0375(5) 0.0310(5) 0.0442(6) -0.0020(4) 0.0000(5) 0.0136(4)
Se5 0.0611(7) 0.0330(5) 0.0736(10) -0.0080(5) 0.0235(7) 0.0067(5)
Se6 0.0481(6) 0.0327(5) 0.0437(6) -0.0065(5) 0.0134(5) 0.0043(5)

loop_
_atom_type_symbol
_atom_type_description
_atom_type_scat_dispersion_real
_atom_type_scat_dispersion_imag
_atom_type_scat_source
C C 0.0033 0.0016 'International Tables Vol C Tables 4.2.6.8 and 6.1.1.4'
H H 0.0000 0.0000 'International Tables Vol C Tables 4.2.6.8 and 6.1.1.4'
B B 0.0013 0.0007 'International Tables Vol C Tables 4.2.6.8 and 6.1.1.4'
F F 0.0171 0.0103 'International Tables Vol C Tables 4.2.6.8 and 6.1.1.4'
Na Na 0.0362 0.0249 'International Tables Vol C Tables 4.2.6.8 and 6.1.1.4'
O O 0.0106 0.0060 'International Tables Vol C Tables 4.2.6.8 and 6.1.1.4'
Se Se -0.0929 2.2259 'International Tables Vol C Tables 4.2.6.8 and 6.1.1.4'

loop_
_geom_angle_atom_site_label_1
_geom_angle_atom_site_label_2
_geom_angle_atom_site_label_3
_geom_angle
C6 C1 C2 115.7(7)
C6 C1 B1 121.9(7)
C2 C1 B1 122.3(7)
C3 C2 C1 121.5(7)
C3 C2 H2 119.2
C1 C2 H2 119.2
C4 C3 C2 121.6(8)
C4 C3 C7 121.7(7)
C2 C3 C7 116.7(7)
C3 C4 C5 118.2(7)
C3 C4 H4 120.9
C5 C4 H4 120.9
C4 C5 C6 120.3(7)
C4 C5 C8 120.4(7)
C6 C5 C8 119.3(7)
C1 C6 C5 122.7(8)
C1 C6 H6 118.6
C5 C6 H6 118.6
F1 C7 F2 106.2(8)
F1 C7 F3 106.1(7)
F2 C7 F3 106.4(7)
F1 C7 C3 112.4(7)
F2 C7 C3 112.7(7)
F3 C7 C3 112.6(7)
F4 C8 F5 106.0(8)
F4 C8 F6 106.1(8)
F5 C8 F6 105.4(7)
F4 C8 C5 113.5(7)
F5 C8 C5 113.0(7)
F6 C8 C5 112.1(7)
C14 C9 C10 115.6(8)
C14 C9 B1 122.0(7)
C10 C9 B1 122.2(8)
C11 C10 C9 121.4(8)
C11 C10 H10 119.3
C9 C10 H10 119.3
C10 C11 C12 122.3(8)
C10 C11 C15 119.4(8)
C12 C11 C15 118.3(8)
C13 C12 C11 116.7(9)
C13 C12 H12 121.6
C11 C12 H12 121.6
C12 C13 C14 121.8(9)
C12 C13 C16 119.3(9)
C14 C13 C16 118.8(8)
C13 C14 C9 122.2(8)
C13 C14 H14 118.9
C9 C14 H14 118.9
F9A C15 F8A 106(2)
F7B C15 F8B 111.7(15)
F7B C15 F9B 105.4(13)
F8B C15 F9B 102.3(13)
F9A C15 F7A 106.1(17)
F8A C15 F7A 103(2)
F7B C15 C11 115.3(10)
F9A C15 C11 113.4(13)
F8A C15 C11 117(2)
F8B C15 C11 110.2(12)
F9B C15 C11 111.0(10)
F7A C15 C11 110.7(12)
F12 C16 F10 109.0(10)
F12 C16 F11 104.2(8)
F10 C16 F11 104.5(10)
F12 C16 C13 112.6(10)
F10 C16 C13 112.9(8)
F11 C16 C13 112.9(9)
C22 C17 C18 115.2(8)
C22 C17 B1 123.1(7)
C18 C17 B1 121.7(8)
C19 C18 C17 121.9(9)
C19 C18 H18 119.1
C17 C18 H18 119.1
C20 C19 C18 121.2(9)
C20 C19 C23 121.6(9)
C18 C19 C23 117.2(9)
C19 C20 C21 117.2(9)
C19 C20 H20 121.4
C21 C20 H20 121.4
C22 C21 C20 122.1(9)
C22 C21 C24 119.4(9)
C20 C21 C24 118.5(9)
C21 C22 C17 122.4(8)
C21 C22 H22 118.8
C17 C22 H22 118.8
F13 C23 F14 108.9(12)
F13 C23 F15 106.0(10)
F14 C23 F15 103.7(10)
F13 C23 C19 113.9(9)
F14 C23 C19 111.3(10)
F15 C23 C19 112.3(10)
F18 C24 F17 105.9(10)
F18 C24 F16 107.7(9)
F17 C24 F16 103.8(9)
F18 C24 C21 113.3(9)
F17 C24 C21 112.9(9)
F16 C24 C21 112.6(9)
C30 C25 C26 115.6(8)
C30 C25 B1 122.7(8)
C26 C25 B1 121.4(8)
C25 C26 C27 122.3(8)
C25 C26 H26 118.9
C27 C26 H26 118.9
C28 C27 C26 121.5(9)
C28 C27 C31 119.6(8)
C26 C27 C31 118.9(9)
C27 C28 C29 116.6(8)
C27 C28 H28 121.7
C29 C28 H28 121.7
C30 C29 C28 120.8(8)
C30 C29 C32 120.6(9)
C28 C29 C32 118.6(8)
C29 C30 C25 123.2(9)
C29 C30 H30 118.4
C25 C30 H30 118.4
F19 C31 F20 106.7(8)
F19 C31 F21 106.1(8)
F20 C31 F21 104.2(8)
F19 C31 C27 112.8(8)
F20 C31 C27 114.1(8)
F21 C31 C27 112.3(8)
F22A C32 F23A 110.5(15)
F22B C32 F23B 106.1(18)
F22B C32 F24B 107.2(17)
F23B C32 F24B 101.3(16)
F22A C32 F24A 100.1(13)
F23A C32 F24A 98.0(13)
F22A C32 C29 120.6(11)
F22B C32 C29 116.8(10)
F23A C32 C29 112.0(10)
F23B C32 C29 109.9(10)
F24B C32 C29 114.1(11)
F24A C32 C29 112.8(9)
C34 C33 C38 115.2(7)
C34 C33 B2 120.8(7)
C38 C33 B2 123.6(8)
C35 C34 C33 122.2(8)
C35 C34 H34 118.9
C33 C34 H34 118.9
C36 C35 C34 121.0(8)
C36 C35 C39 120.9(8)
C34 C35 C39 118.1(8)
C35 C36 C37 118.4(7)
C35 C36 H36 120.8
C37 C36 H36 120.8
C38 C37 C36 120.0(8)
C38 C37 C40 118.4(8)
C36 C37 C40 121.5(8)
C37 C38 C33 123.2(8)
C37 C38 H38 118.4
C33 C38 H38 118.4
F27 C39 F25 107.4(7)
F27 C39 F26 106.7(7)
F25 C39 F26 106.3(7)
F27 C39 C35 112.5(7)
F25 C39 C35 111.4(7)
F26 C39 C35 112.3(7)
F30 C40 F28 109.0(8)
F30 C40 F29 106.1(8)
F28 C40 F29 103.5(9)
F30 C40 C37 113.5(8)
F28 C40 C37 112.6(8)
F29 C40 C37 111.5(7)
C42 C41 C46 115.3(7)
C42 C41 B2 123.5(7)
C46 C41 B2 121.2(7)
C41 C42 C43 122.9(8)
C41 C42 H42 118.6
C43 C42 H42 118.6
C44 C43 C42 120.2(8)
C44 C43 C47 121.8(7)
C42 C43 C47 117.9(8)
C43 C44 C45 118.3(7)
C43 C44 H44 120.9
C45 C44 H44 120.9
C46 C45 C44 120.6(8)
C46 C45 C48 119.5(8)
C44 C45 C48 119.8(7)
C45 C46 C41 122.7(8)
C45 C46 H46 118.6
C41 C46 H46 118.6
F32 C47 F31 108.4(10)
F32 C47 F33 107.1(8)
F31 C47 F33 104.5(8)
F32 C47 C43 112.8(8)
F31 C47 C43 111.3(7)
F33 C47 C43 112.4(8)
F36 C48 F34 106.8(8)
F36 C48 F35 105.0(7)
F34 C48 F35 104.7(8)
F36 C48 C45 114.2(8)
F34 C48 C45 112.5(7)
F35 C48 C45 112.9(8)
C50 C49 C54 114.5(7)
C50 C49 B2 123.2(7)
C54 C49 B2 122.1(7)
C49 C50 C51 123.2(7)
C49 C50 H50 118.4
C51 C50 H50 118.4
C52 C51 C50 120.2(8)
C52 C51 C55 119.7(8)
C50 C51 C55 120.1(7)
C51 C52 C53 118.4(8)
C51 C52 H52 120.8
C53 C52 H52 120.8
C52 C53 C54 120.8(7)
C52 C53 C56 119.0(7)
C54 C53 C56 120.2(8)
C53 C54 C49 122.9(8)
C53 C54 H54 118.6
C49 C54 H54 118.6
F37 C55 F39 107.1(9)
F37 C55 F38 106.8(10)
F39 C55 F38 104.9(8)
F37 C55 C51 113.1(8)
F39 C55 C51 112.3(9)
F38 C55 C51 112.1(9)
F41A C56 F42A 104.9(12)
F41B C56 F40B 107.3(10)
F41A C56 F40A 108.4(12)
F42A C56 F40A 106.2(13)
F41B C56 F42B 105.9(10)
F40B C56 F42B 107.6(10)
F41A C56 C53 114.8(9)
F41B C56 C53 112.9(10)
F42A C56 C53 110.8(9)
F40B C56 C53 111.9(10)
F40A C56 C53 111.2(10)
F42B C56 C53 110.9(9)
C58 C57 C62 114.5(8)
C58 C57 B2 123.6(7)
C62 C57 B2 121.8(7)
C59 C58 C57 123.0(8)
C59 C58 H58 118.5
C57 C58 H58 118.5
C58 C59 C60 121.1(8)
C58 C59 C63 119.8(8)
C60 C59 C63 119.1(8)
C59 C60 C61 118.2(8)
C59 C60 H60 120.9
C61 C60 H60 120.9
C60 C61 C62 120.7(8)
C60 C61 C64 120.9(8)
C62 C61 C64 118.4(8)
C61 C62 C57 122.5(8)
C61 C62 H62 118.8
C57 C62 H62 118.8
F45 C63 F43 109.2(10)
F45 C63 F44 104.8(9)
F43 C63 F44 104.0(9)
F45 C63 C59 113.5(8)
F43 C63 C59 112.2(8)
F44 C63 C59 112.4(8)
F48A C64 F47A 108.6(13)
F46B C64 F47B 108.7(19)
F46B C64 F48B 103(3)
F47B C64 F48B 99(2)
F48A C64 F46A 106.3(15)
F47A C64 F46A 104.5(13)
F46B C64 C61 118.5(16)
F48A C64 C61 114.6(13)
F47A C64 C61 112.7(10)
F47B C64 C61 112.3(16)
F48B C64 C61 114(3)
F46A C64 C61 109.5(11)
C70 C65 C66 115.7(8)
C70 C65 B3 121.5(7)
C66 C65 B3 122.7(7)
C67 C66 C65 122.4(8)
C67 C66 H66 118.8
C65 C66 H66 118.8
C66 C67 C68 121.5(8)
C66 C67 C71 120.2(8)
C68 C67 C71 118.3(8)
C67 C68 C69 116.5(8)
C67 C68 H68 121.8
C69 C68 H68 121.8
C70 C69 C68 121.1(7)
C70 C69 C72 119.7(8)
C68 C69 C72 119.2(8)
C69 C70 C65 122.7(8)
C69 C70 H70 118.6
C65 C70 H70 118.6
F49 C71 F50 107.2(9)
F49 C71 F51 104.7(9)
F50 C71 F51 107.4(8)
F49 C71 C67 112.3(7)
F50 C71 C67 112.7(7)
F51 C71 C67 112.1(8)
F54 C72 F52 107.2(8)
F54 C72 F53 106.4(8)
F52 C72 F53 105.5(7)
F54 C72 C69 112.3(7)
F52 C72 C69 113.7(8)
F53 C72 C69 111.2(7)
C74 C73 C78 115.1(6)
C74 C73 B3 121.9(7)
C78 C73 B3 122.8(7)
C75 C74 C73 122.5(7)
C75 C74 H74 118.8
C73 C74 H74 118.8
C74 C75 C76 120.9(7)
C74 C75 C79 119.4(8)
C76 C75 C79 119.7(7)
C77 C76 C75 117.6(7)
C77 C76 H76 121.2
C75 C76 H76 121.2
C76 C77 C78 121.8(8)
C76 C77 C80 121.2(7)
C78 C77 C80 117.0(7)
C77 C78 C73 122.1(7)
C77 C78 H78 119.0
C73 C78 H78 119.0
F55 C79 F57 108.0(8)
F55 C79 F56 105.8(7)
F57 C79 F56 104.9(7)
F55 C79 C75 113.9(7)
F57 C79 C75 112.7(7)
F56 C79 C75 111.0(8)
F60 C80 F58 105.5(8)
F60 C80 F59 106.5(7)
F58 C80 F59 106.1(8)
F60 C80 C77 113.1(8)
F58 C80 C77 112.1(7)
F59 C80 C77 112.9(8)
C86 C81 C82 116.2(7)
C86 C81 B3 122.0(7)
C82 C81 B3 121.2(7)
C83 C82 C81 121.7(8)
C83 C82 H82 119.2
C81 C82 H82 119.2
C82 C83 C84 121.6(7)
C82 C83 C87 120.1(8)
C84 C83 C87 118.3(8)
C85 C84 C83 117.1(8)
C85 C84 H84 121.4
C83 C84 H84 121.4
C84 C85 C86 120.9(8)
C84 C85 C88 119.7(8)
C86 C85 C88 119.3(8)
C81 C86 C85 122.4(8)
C81 C86 H86 118.8
C85 C86 H86 118.8
F61 C87 F63 106.6(7)
F61 C87 F62 105.8(8)
F63 C87 F62 103.4(7)
F61 C87 C83 114.7(7)
F63 C87 C83 112.1(8)
F62 C87 C83 113.3(7)
F64 C88 F66 106.2(9)
F64 C88 F65 105.4(9)
F66 C88 F65 105.9(8)
F64 C88 C85 113.6(8)
F66 C88 C85 112.6(8)
F65 C88 C85 112.5(8)
C90 C89 C94 114.9(7)
C90 C89 B3 122.7(7)
C94 C89 B3 122.4(7)
C89 C90 C91 122.8(8)
C89 C90 H90 118.6
C91 C90 H90 118.6
C92 C91 C90 119.4(8)
C92 C91 C95 121.2(8)
C90 C91 C95 119.3(8)
C93 C92 C91 119.8(8)
C93 C92 H92 120.1
C91 C92 H92 120.1
C92 C93 C94 120.3(7)
C92 C93 C96 119.4(7)
C94 C93 C96 120.3(8)
C93 C94 C89 122.8(8)
C93 C94 H94 118.6
C89 C94 H94 118.6
F69 C95 F68 110.3(10)
F69 C95 F67 104.3(9)
F68 C95 F67 104.6(9)
F69 C95 C91 112.7(9)
F68 C95 C91 112.4(9)
F67 C95 C91 111.9(9)
F72 C96 F71 107.4(7)
F72 C96 F70 107.2(8)
F71 C96 F70 105.5(7)
F72 C96 C93 114.2(7)
F71 C96 C93 110.0(8)
F70 C96 C93 112.0(7)
C98 C97 Se1 115.7(7)
C98 C97 H97A 108.4
Se1 C97 H97A 108.4
C98 C97 H97B 108.4
Se1 C97 H97B 108.4
H97A C97 H97B 107.4
O1 C98 C97 114.3(8)
O1 C98 H98A 108.7
C97 C98 H98A 108.7
O1 C98 H98B 108.7
C97 C98 H98B 108.7
H98A C98 H98B 107.6
O1 C99 C100 108.6(8)
O1 C99 H99A 110.0
C100 C99 H99A 110.0
O1 C99 H99B 110.0
C100 C99 H99B 110.0
H99A C99 H99B 108.4
O2 C100 C99 109.3(8)
O2 C100 H10A 109.8
C99 C100 H10A 109.8
O2 C100 H10B 109.8
C99 C100 H10B 109.8
H10A C100 H10B 108.3
O2 C101 C102 108.3(8)
O2 C101 H10C 110.0
C102 C101 H10C 110.0
O2 C101 H10D 110.0
C102 C101 H10D 110.0
H10C C101 H10D 108.4
C101 C102 Se2 117.2(6)
C101 C102 H10E 108.0
Se2 C102 H10E 108.0
C101 C102 H10F 108.0
Se2 C102 H10F 108.0
H10E C102 H10F 107.2
C104 C103 Se2 115.0(6)
C104 C103 H10G 108.5
Se2 C103 H10G 108.5
C104 C103 H10H 108.5
Se2 C103 H10H 108.5
H10G C103 H10H 107.5
O3 C104 C103 115.8(8)
O3 C104 H10I 108.3
C103 C104 H10I 108.3
O3 C104 H10J 108.3
C103 C104 H10J 108.3
H10I C104 H10J 107.4
O3 C105 C106 109.6(7)
O3 C105 H10K 109.7
C106 C105 H10K 109.7
O3 C105 H10L 109.7
C106 C105 H10L 109.7
H10K C105 H10L 108.2
O4 C106 C105 108.9(7)
O4 C106 H10M 109.9
C105 C106 H10M 109.9
O4 C106 H10N 109.9
C105 C106 H10N 109.9
H10M C106 H10N 108.3
O4 C107 C108 112.5(8)
O4 C107 H10O 109.1
C108 C107 H10O 109.1
O4 C107 H10P 109.1
C108 C107 H10P 109.1
H10O C107 H10P 107.8
C107 C108 Se1 117.7(7)
C107 C108 H10Q 107.9
Se1 C108 H10Q 107.9
C107 C108 H10R 107.9
Se1 C108 H10R 107.9
H10Q C108 H10R 107.2
C110 C109 Se3 114.0(7)
C110 C109 H10S 108.8
Se3 C109 H10S 108.8
C110 C109 H10T 108.8
Se3 C109 H10T 108.8
H10S C109 H10T 107.7
O5 C110 C109 115.2(8)
O5 C110 H11A 108.5
C109 C110 H11A 108.5
O5 C110 H11B 108.5
C109 C110 H11B 108.5
H11A C110 H11B 107.5
O5 C111 C112 110.0(8)
O5 C111 Na2 42.8(4)
C112 C111 Na2 78.7(5)
O5 C111 H11C 109.7
C112 C111 H11C 109.7
Na2 C111 H11C 94.8
O5 C111 H11D 109.7
C112 C111 H11D 109.7
Na2 C111 H11D 150.2
H11C C111 H11D 108.2
O6 C112 C111 107.5(8)
O6 C112 H11E 110.2
C111 C112 H11E 110.2
O6 C112 H11F 110.2
C111 C112 H11F 110.2
H11E C112 H11F 108.5
O6 C113 C114 110.4(9)
O6 C113 H11G 109.6
C114 C113 H11G 109.6
O6 C113 H11H 109.6
C114 C113 H11H 109.6
H11G C113 H11H 108.1
C113 C114 Se4 116.4(6)
C113 C114 H11I 108.2
Se4 C114 H11I 108.2
C113 C114 H11J 108.2
Se4 C114 H11J 108.2
H11I C114 H11J 107.3
C116 C115 Se4 113.4(7)
C116 C115 H11K 108.9
Se4 C115 H11K 108.9
C116 C115 H11L 108.9
Se4 C115 H11L 108.9
H11K C115 H11L 107.7
O7 C116 C115 109.2(8)
O7 C116 H11M 109.8
C115 C116 H11M 109.8
O7 C116 H11N 109.8
C115 C116 H11N 109.8
H11M C116 H11N 108.3
O7 C117 C118 112.4(8)
O7 C117 Na2 46.2(4)
C118 C117 Na2 81.9(6)
O7 C117 H11O 109.1
C118 C117 H11O 109.1
Na2 C117 H11O 154.8
O7 C117 H11P 109.1
C118 C117 H11P 109.1
Na2 C117 H11P 88.7
H11O C117 H11P 107.9
O8 C118 C117 108.9(8)
O8 C118 H11Q 109.9
C117 C118 H11Q 109.9
O8 C118 H11R 109.9
C117 C118 H11R 109.9
H11Q C118 H11R 108.3
O8 C119 C120 111.2(8)
O8 C119 H11S 109.4
C120 C119 H11S 109.4
O8 C119 H11T 109.4
C120 C119 H11T 109.4
H11S C119 H11T 108.0
C119 C120 Se3 115.7(6)
C119 C120 H12A 108.4
Se3 C120 H12A 108.4
C119 C120 H12B 108.4
Se3 C120 H12B 108.4
H12A C120 H12B 107.4
C122 C121 Se5 115.0(8)
C122 C121 H12C 108.5
Se5 C121 H12C 108.5
C122 C121 H12D 108.5
Se5 C121 H12D 108.5
H12C C121 H12D 107.5
O9 C122 C121 114.1(9)
O9 C122 H12E 108.7
C121 C122 H12E 108.7
O9 C122 H12F 108.7
C121 C122 H12F 108.7
H12E C122 H12F 107.6
O9 C123 C124 107.4(10)
O9 C123 H12G 110.2
C124 C123 H12G 110.2
O9 C123 H12H 110.2
C124 C123 H12H 110.2
H12G C123 H12H 108.5
O10 C124 C123 109.0(10)
O10 C124 H12I 109.9
C123 C124 H12I 109.9
O10 C124 H12J 109.9
C123 C124 H12J 109.9
H12I C124 H12J 108.3
O10 C125 C126 110.1(11)
O10 C125 H12K 109.7
C126 C125 H12K 109.7
O10 C125 H12L 109.7
C126 C125 H12L 109.7
H12K C125 H12L 108.2
C125 C126 Se6 116.2(9)
C125 C126 H12M 108.2
Se6 C126 H12M 108.2
C125 C126 H12N 108.2
Se6 C126 H12N 108.2
H12M C126 H12N 107.4
C128 C127 Se6 116(2)
C128 C127 H12O 108.3
Se6 C127 H12O 108.3
C128 C127 H12P 108.3
Se6 C127 H12P 108.3
H12O C127 H12P 107.4
O11A C128 C127 107(2)
O11A C128 H12Q 110.3
C127 C128 H12Q 110.3
O11A C128 H12R 110.3
C127 C128 H12R 110.3
H12Q C128 H12R 108.5
C130 C129 O11A 124(4)
C130 C129 H12S 106.4
O11A C129 H12S 106.4
C130 C129 H12T 106.4
O11A C129 H12T 106.4
H12S C129 H12T 106.5
C129 C130 O12 98(3)
C129 C130 H13A 112.1
O12 C130 H13A 112.1
C129 C130 H13B 112.1
O12 C130 H13B 112.1
H13A C130 H13B 109.7
C134 C133 Se6 111.1(15)
C134 C133 H13C 109.4
Se6 C133 H13C 109.4
C134 C133 H13D 109.4
Se6 C133 H13D 109.4
H13C C133 H13D 108.0
O11B C134 C133 107.3(18)
O11B C134 H13E 110.2
C133 C134 H13E 110.2
O11B C134 H13F 110.2
C133 C134 H13F 110.2
H13E C134 H13F 108.5
O11B C135 C136 103(3)
O11B C135 H13G 111.3
C136 C135 H13G 111.3
O11B C135 H13H 111.3
C136 C135 H13H 111.3
H13G C135 H13H 109.2
O12 C136 C135 118(2)
O12 C136 H13I 107.9
C135 C136 H13I 107.9
O12 C136 H13J 107.9
C135 C136 H13J 107.9
H13I C136 H13J 107.2
O12 C131 C132 113.0(10)
O12 C131 H13K 109.0
C132 C131 H13K 109.0
O12 C131 H13L 109.0
C132 C131 H13L 109.0
H13K C131 H13L 107.8
C131 C132 Se5 116.7(8)
C131 C132 H13M 108.1
Se5 C132 H13M 108.1
C131 C132 H13N 108.1
Se5 C132 H13N 108.1
H13M C132 H13N 107.3
C17 B1 C1 109.7(7)
C17 B1 C25 112.5(7)
C1 B1 C25 107.0(6)
C17 B1 C9 108.3(7)
C1 B1 C9 111.6(7)
C25 B1 C9 107.7(7)
C33 B2 C49 108.9(7)
C33 B2 C41 107.3(6)
C49 B2 C41 112.4(6)
C33 B2 C57 110.3(7)
C49 B2 C57 110.1(6)
C41 B2 C57 107.9(7)
C73 B3 C65 111.0(7)
C73 B3 C81 106.7(6)
C65 B3 C81 111.3(6)
C73 B3 C89 110.6(6)
C65 B3 C89 108.7(6)
C81 B3 C89 108.6(7)
O3 Na1 O1 111.8(3)
O3 Na1 O4 72.3(2)
O1 Na1 O4 102.5(2)
O3 Na1 O2 100.3(3)
O1 Na1 O2 71.9(2)
O4 Na1 O2 168.7(3)
O3 Na1 Se1 145.5(2)
O1 Na1 Se1 74.90(18)
O4 Na1 Se1 73.16(17)
O2 Na1 Se1 113.59(19)
O3 Na1 Se2 74.54(17)
O1 Na1 Se2 143.6(2)
O4 Na1 Se2 113.26(18)
O2 Na1 Se2 71.74(16)
Se1 Na1 Se2 121.13(13)
O5 Na2 O7 104.2(3)
O5 Na2 O6 71.3(3)
O7 Na2 O6 91.3(3)
O5 Na2 O8 83.1(2)
O7 Na2 O8 72.1(2)
O6 Na2 O8 145.1(3)
O5 Na2 Se4 144.2(2)
O7 Na2 Se4 74.19(17)
O6 Na2 Se4 72.98(17)
O8 Na2 Se4 127.66(19)
O5 Na2 Se3 77.1(2)
O7 Na2 Se3 142.1(2)
O6 Na2 Se3 123.5(2)
O8 Na2 Se3 70.50(17)
Se4 Na2 Se3 126.46(13)
O5 Na2 C117 88.5(3)
O7 Na2 C117 25.8(2)
O6 Na2 C117 105.7(3)
O8 Na2 C117 48.9(2)
Se4 Na2 C117 99.0(2)
Se3 Na2 C117 119.1(2)
O5 Na2 C111 23.8(3)
O7 Na2 C111 107.8(3)
O6 Na2 C111 48.6(3)
O8 Na2 C111 106.6(3)
Se4 Na2 C111 121.3(2)
Se3 Na2 C111 88.5(2)
C117 Na2 C111 101.2(3)
O11A Na3 O9 101.5(5)
O9 Na3 O11B 118.4(5)
O11A Na3 O10 93.1(5)
O9 Na3 O10 70.0(3)
O11B Na3 O10 102.6(4)
O11A Na3 O12 71.8(5)
O9 Na3 O12 86.6(3)
O11B Na3 O12 70.7(4)
O10 Na3 O12 149.4(3)
O11A Na3 Se6 77.9(4)
O9 Na3 Se6 140.8(3)
O11B Na3 Se6 68.1(4)
O10 Na3 Se6 70.9(2)
O12 Na3 Se6 128.3(2)
O11A Na3 Se5 142.4(4)
O9 Na3 Se5 76.2(3)
O11B Na3 Se5 137.4(4)
O10 Na3 Se5 119.8(2)
O12 Na3 Se5 70.58(19)
Se6 Na3 Se5 127.55(16)
C99 O1 C98 113.2(7)
C99 O1 Na1 110.4(5)
C98 O1 Na1 118.3(6)
C101 O2 C100 111.4(7)
C101 O2 Na1 126.2(5)
C100 O2 Na1 110.2(5)
C105 O3 C104 114.0(7)
C105 O3 Na1 109.7(5)
C104 O3 Na1 117.6(5)
C107 O4 C106 114.2(7)
C107 O4 Na1 121.6(5)
C106 O4 Na1 110.5(5)
C111 O5 C110 113.8(8)
C111 O5 Na2 113.4(6)
C110 O5 Na2 118.3(6)
C113 O6 C112 112.2(8)
C113 O6 Na2 121.2(6)
C112 O6 Na2 109.1(5)
C116 O7 C117 113.1(8)
C116 O7 Na2 115.7(6)
C117 O7 Na2 107.9(6)
C119 O8 C118 111.1(7)
C119 O8 Na2 123.2(5)
C118 O8 Na2 110.7(5)
C123 O9 C122 114.6(9)
C123 O9 Na3 113.2(7)
C122 O9 Na3 116.5(8)
C124 O10 C125 113.1(10)
C124 O10 Na3 109.8(7)
C125 O10 Na3 124.6(6)
C128 O11A C129 110(2)
C128 O11A Na3 111.9(14)
C129 O11A Na3 103.3(16)
C135 O11B C134 110.8(18)
C135 O11B Na3 105.1(14)
C134 O11B Na3 111.3(11)
C131 O12 C136 117(2)
C131 O12 C130 109(3)
C131 O12 Na3 122.0(6)
C136 O12 Na3 107.0(17)
C130 O12 Na3 115(2)
C108 Se1 C97 101.6(5)
C108 Se1 Na1 93.8(3)
C97 Se1 Na1 94.1(3)
C102 Se2 C103 100.9(4)
C102 Se2 Na1 95.0(3)
C103 Se2 Na1 93.9(3)
C109 Se3 C120 97.5(4)
C109 Se3 Na2 90.4(4)
C120 Se3 Na2 97.2(3)
C114 Se4 C115 99.1(5)
C114 Se4 Na2 93.7(3)
C115 Se4 Na2 91.9(3)
C121 Se5 C132 97.5(6)
C121 Se5 Na3 90.8(5)
C132 Se5 Na3 96.0(4)
C126 Se6 C133 99.1(11)
C126 Se6 C127 103.0(12)
C126 Se6 Na3 96.1(4)
C133 Se6 Na3 97.3(5)
C127 Se6 Na3 87.1(8)

loop_
_geom_bond_atom_site_label_1
_geom_bond_atom_site_label_2
_geom_bond_distance
C1 C6 1.385(11)
C1 C2 1.420(11)
C1 B1 1.636(11)
C2 C3 1.406(10)
C2 H2 0.9500
C3 C4 1.368(11)
C3 C7 1.502(12)
C4 C5 1.399(11)
C4 H4 0.9500
C5 C6 1.410(11)
C5 C8 1.501(11)
C6 H6 0.9500
C7 F1 1.342(11)
C7 F2 1.342(11)
C7 F3 1.347(9)
C8 F4 1.326(10)
C8 F5 1.340(11)
C8 F6 1.347(10)
C9 C14 1.400(12)
C9 C10 1.410(11)
C9 B1 1.661(13)
C10 C11 1.384(13)
C10 H10 0.9500
C11 C12 1.395(14)
C11 C15 1.498(12)
C12 C13 1.373(12)
C12 H12 0.9500
C13 C14 1.395(13)
C13 C16 1.518(14)
C14 H14 0.9500
C15 F7B 1.322(11)
C15 F9A 1.326(13)
C15 F8A 1.331(13)
C15 F8B 1.351(12)
C15 F9B 1.369(19)
C15 F7A 1.38(2)
C16 F12 1.319(14)
C16 F10 1.329(12)
C16 F11 1.331(12)
C17 C22 1.404(12)
C17 C18 1.407(11)
C17 B1 1.636(13)
C18 C19 1.406(12)
C18 H18 0.9500
C19 C20 1.380(14)
C19 C23 1.503(13)
C20 C21 1.386(13)
C20 H20 0.9500
C21 C22 1.374(13)
C21 C24 1.506(13)
C22 H22 0.9500
C23 F13 1.292(14)
C23 F14 1.318(14)
C23 F15 1.354(15)
C24 F18 1.319(12)
C24 F17 1.329(13)
C24 F16 1.338(13)
C25 C30 1.387(12)
C25 C26 1.389(13)
C25 B1 1.650(12)
C26 C27 1.400(12)
C26 H26 0.9500
C27 C28 1.385(13)
C27 C31 1.488(14)
C28 C29 1.406(13)
C28 H28 0.9500
C29 C30 1.384(12)
C29 C32 1.478(14)
C30 H30 0.9500
C31 F19 1.341(11)
C31 F20 1.345(11)
C31 F21 1.359(12)
C32 F22A 1.299(11)
C32 F22B 1.302(12)
C32 F23A 1.330(17)
C32 F23B 1.345(18)
C32 F24B 1.359(18)
C32 F24A 1.403(17)
C33 C34 1.402(12)
C33 C38 1.415(12)
C33 B2 1.637(11)
C34 C35 1.395(11)
C34 H34 0.9500
C35 C36 1.388(12)
C35 C39 1.511(12)
C36 C37 1.396(13)
C36 H36 0.9500
C37 C38 1.384(11)
C37 C40 1.498(12)
C38 H38 0.9500
C39 F27 1.334(10)
C39 F25 1.343(10)
C39 F26 1.350(10)
C40 F30 1.319(11)
C40 F28 1.320(11)
C40 F29 1.337(12)
C41 C42 1.398(11)
C41 C46 1.414(11)
C41 B2 1.646(11)
C42 C43 1.406(10)
C42 H42 0.9500
C43 C44 1.390(12)
C43 C47 1.496(12)
C44 C45 1.402(12)
C44 H44 0.9500
C45 C46 1.385(10)
C45 C48 1.492(12)
C46 H46 0.9500
C47 F32 1.309(12)
C47 F31 1.321(11)
C47 F33 1.338(10)
C48 F36 1.325(10)
C48 F34 1.339(12)
C48 F35 1.340(12)
C49 C50 1.398(12)
C49 C54 1.416(10)
C49 B2 1.642(12)
C50 C51 1.409(11)
C50 H50 0.9500
C51 C52 1.386(11)
C51 C55 1.483(13)
C52 C53 1.387(12)
C52 H52 0.9500
C53 C54 1.393(12)
C53 C56 1.506(11)
C54 H54 0.9500
C55 F37 1.323(11)
C55 F39 1.333(11)
C55 F38 1.345(14)
C56 F41A 1.284(15)
C56 F41B 1.329(11)
C56 F42A 1.332(17)
C56 F40B 1.332(11)
C56 F40A 1.339(18)
C56 F42B 1.347(11)
C57 C58 1.415(12)
C57 C62 1.418(11)
C57 B2 1.651(12)
C58 C59 1.381(13)
C58 H58 0.9500
C59 C60 1.387(12)
C59 C63 1.507(13)
C60 C61 1.389(12)
C60 H60 0.9500
C61 C62 1.396(12)
C61 C64 1.491(12)
C62 H62 0.9500
C63 F45 1.302(11)
C63 F43 1.327(12)
C63 F44 1.341(12)
C64 F46B 1.27(3)
C64 F48A 1.30(2)
C64 F47A 1.333(15)
C64 F47B 1.35(3)
C64 F48B 1.36(5)
C64 F46A 1.363(19)
C65 C70 1.397(10)
C65 C66 1.397(12)
C65 B3 1.643(12)
C66 C67 1.389(12)
C66 H66 0.9500
C67 C68 1.402(12)
C67 C71 1.510(11)
C68 C69 1.407(12)
C68 H68 0.9500
C69 C70 1.389(11)
C69 C72 1.496(12)
C70 H70 0.9500
C71 F49 1.315(11)
C71 F50 1.318(11)
C71 F51 1.339(12)
C72 F54 1.328(11)
C72 F52 1.340(12)
C72 F53 1.363(11)
C73 C74 1.404(11)
C73 C78 1.417(11)
C73 B3 1.635(10)
C74 C75 1.401(10)
C74 H74 0.9500
C75 C76 1.406(12)
C75 C79 1.503(11)
C76 C77 1.369(12)
C76 H76 0.9500
C77 C78 1.404(10)
C77 C80 1.505(12)
C78 H78 0.9500
C79 F55 1.316(11)
C79 F57 1.332(10)
C79 F56 1.373(11)
C80 F60 1.337(11)
C80 F58 1.340(12)
C80 F59 1.346(10)
C81 C86 1.380(12)
C81 C82 1.419(11)
C81 B3 1.654(12)
C82 C83 1.379(11)
C82 H82 0.9500
C83 C84 1.402(13)
C83 C87 1.499(12)
C84 C85 1.393(12)
C84 H84 0.9500
C85 C86 1.403(12)
C85 C88 1.493(14)
C86 H86 0.9500
C87 F61 1.321(11)
C87 F63 1.346(10)
C87 F62 1.348(10)
C88 F64 1.333(12)
C88 F66 1.340(11)
C88 F65 1.341(12)
C89 C90 1.394(12)
C89 C94 1.415(10)
C89 B3 1.659(11)
C90 C91 1.420(12)
C90 H90 0.9500
C91 C92 1.376(11)
C91 C95 1.500(13)
C92 C93 1.375(12)
C92 H92 0.9500
C93 C94 1.393(11)
C93 C96 1.500(11)
C94 H94 0.9500
C95 F69 1.312(14)
C95 F68 1.322(12)
C95 F67 1.345(12)
C96 F72 1.321(11)
C96 F71 1.353(11)
C96 F70 1.363(11)
C97 C98 1.521(16)
C97 Se1 1.953(11)
C97 H97A 0.9900
C97 H97B 0.9900
C98 O1 1.442(12)
C98 H98A 0.9900
C98 H98B 0.9900
C99 O1 1.426(11)
C99 C100 1.496(14)
C99 H99A 0.9900
C99 H99B 0.9900
C100 O2 1.448(11)
C100 H10A 0.9900
C100 H10B 0.9900
C101 O2 1.439(11)
C101 C102 1.533(14)
C101 H10C 0.9900
C101 H10D 0.9900
C102 Se2 1.941(9)
C102 H10E 0.9900
C102 H10F 0.9900
C103 C104 1.514(13)
C103 Se2 1.961(9)
C103 H10G 0.9900
C103 H10H 0.9900
C104 O3 1.448(10)
C104 H10I 0.9900
C104 H10J 0.9900
C105 O3 1.398(11)
C105 C106 1.505(12)
C105 H10K 0.9900
C105 H10L 0.9900
C106 O4 1.432(11)
C106 H10M 0.9900
C106 H10N 0.9900
C107 O4 1.386(11)
C107 C108 1.509(15)
C107 H10O 0.9900
C107 H10P 0.9900
C108 Se1 1.951(10)
C108 H10Q 0.9900
C108 H10R 0.9900
C109 C110 1.546(17)
C109 Se3 1.938(12)
C109 H10S 0.9900
C109 H10T 0.9900
C110 O5 1.427(13)
C110 H11A 0.9900
C110 H11B 0.9900
C111 O5 1.374(12)
C111 C112 1.499(15)
C111 Na2 3.127(10)
C111 H11C 0.9900
C111 H11D 0.9900
C112 O6 1.440(11)
C112 H11E 0.9900
C112 H11F 0.9900
C113 O6 1.424(12)
C113 C114 1.508(15)
C113 H11G 0.9900
C113 H11H 0.9900
C114 Se4 1.942(10)
C114 H11I 0.9900
C114 H11J 0.9900
C115 C116 1.528(13)
C115 Se4 1.956(11)
C115 H11K 0.9900
C115 H11L 0.9900
C116 O7 1.417(11)
C116 H11M 0.9900
C116 H11N 0.9900
C117 O7 1.430(11)
C117 C118 1.511(14)
C117 Na2 3.122(11)
C117 H11O 0.9900
C117 H11P 0.9900
C118 O8 1.428(12)
C118 H11Q 0.9900
C118 H11R 0.9900
C119 O8 1.425(11)
C119 C120 1.519(14)
C119 H11S 0.9900
C119 H11T 0.9900
C120 Se3 1.968(9)
C120 H12A 0.9900
C120 H12B 0.9900
C121 C122 1.50(2)
C121 Se5 1.959(14)
C121 H12C 0.9900
C121 H12D 0.9900
C122 O9 1.452(17)
C122 H12E 0.9900
C122 H12F 0.9900
C123 O9 1.417(14)
C123 C124 1.50(2)
C123 H12G 0.9900
C123 H12H 0.9900
C124 O10 1.425(16)
C124 H12I 0.9900
C124 H12J 0.9900
C125 O10 1.438(15)
C125 C126 1.51(2)
C125 H12K 0.9900
C125 H12L 0.9900
C126 Se6 1.910(12)
C126 H12M 0.9900
C126 H12N 0.9900
C127 C128 1.537(13)
C127 Se6 1.97(4)
C127 H12O 0.9900
C127 H12P 0.9900
C128 O11A 1.44(3)
C128 H12Q 0.9900
C128 H12R 0.9900
C129 C130 1.43(7)
C129 O11A 1.46(3)
C129 H12S 0.9900
C129 H12T 0.9900
C130 O12 1.435(13)
C130 H13A 0.9900
C130 H13B 0.9900
C133 C134 1.538(13)
C133 Se6 1.95(3)
C133 H13C 0.9900
C133 H13D 0.9900
C134 O11B 1.47(2)
C134 H13E 0.9900
C134 H13F 0.9900
C135 O11B 1.422(13)
C135 C136 1.53(4)
C135 H13G 0.9900
C135 H13H 0.9900
C136 O12 1.434(13)
C136 H13I 0.9900
C136 H13J 0.9900
C131 O12 1.426(14)
C131 C132 1.455(17)
C131 H13K 0.9900
C131 H13L 0.9900
C132 Se5 1.963(12)
C132 H13M 0.9900
C132 H13N 0.9900
Na1 O3 2.332(7)
Na1 O1 2.380(7)
Na1 O4 2.393(6)
Na1 O2 2.396(7)
Na1 Se1 2.942(3)
Na1 Se2 2.967(3)
Na2 O5 2.315(7)
Na2 O7 2.369(8)
Na2 O6 2.417(7)
Na2 O8 2.479(7)
Na2 Se4 2.961(3)
Na2 Se3 2.976(4)
Na3 O11A 2.338(19)
Na3 O9 2.363(9)
Na3 O11B 2.443(15)
Na3 O10 2.457(8)
Na3 O12 2.475(7)
Na3 Se6 2.971(4)
Na3 Se5 2.986(4)

loop_
_geom_torsion_atom_site_label_1
_geom_torsion_atom_site_label_2
_geom_torsion_atom_site_label_3
_geom_torsion_atom_site_label_4
_geom_torsion
C6 C1 C2 C3 1.3(12)
B1 C1 C2 C3 177.2(8)
C1 C2 C3 C4 -2.0(13)
C1 C2 C3 C7 178.0(8)
C2 C3 C4 C5 1.3(12)
C7 C3 C4 C5 -178.8(8)
C3 C4 C5 C6 0.0(12)
C3 C4 C5 C8 177.8(8)
C2 C1 C6 C5 0.0(12)
B1 C1 C6 C5 -175.9(8)
C4 C5 C6 C1 -0.7(13)
C8 C5 C6 C1 -178.5(8)
C4 C3 C7 F1 124.1(9)
C2 C3 C7 F1 -55.9(10)
C4 C3 C7 F2 -116.0(9)
C2 C3 C7 F2 64.0(10)
C4 C3 C7 F3 4.4(12)
C2 C3 C7 F3 -175.7(8)
C4 C5 C8 F4 162.9(8)
C6 C5 C8 F4 -19.3(12)
C4 C5 C8 F5 -76.4(10)
C6 C5 C8 F5 101.5(9)
C4 C5 C8 F6 42.6(11)
C6 C5 C8 F6 -139.5(8)
C14 C9 C10 C11 1.2(12)
B1 C9 C10 C11 -174.5(8)
C9 C10 C11 C12 -1.7(15)
C9 C10 C11 C15 179.2(9)
C10 C11 C12 C13 0.6(15)
C15 C11 C12 C13 179.7(9)
C11 C12 C13 C14 0.8(15)
C11 C12 C13 C16 179.0(10)
C12 C13 C14 C9 -1.2(15)
C16 C13 C14 C9 -179.4(9)
C10 C9 C14 C13 0.1(13)
B1 C9 C14 C13 175.9(8)
C10 C11 C15 F7B -3(2)
C12 C11 C15 F7B 178(2)
C10 C11 C15 F9A 81(3)
C12 C11 C15 F9A -98(3)
C10 C11 C15 F8A -156(2)
C12 C11 C15 F8A 25(2)
C10 C11 C15 F8B -130.7(15)
C12 C11 C15 F8B 50.2(17)
C10 C11 C15 F9B 116.7(16)
C12 C11 C15 F9B -62.5(18)
C10 C11 C15 F7A -38.4(19)
C12 C11 C15 F7A 142.4(17)
C12 C13 C16 F12 -108.0(11)
C14 C13 C16 F12 70.3(13)
C12 C13 C16 F10 16.0(16)
C14 C13 C16 F10 -165.8(10)
C12 C13 C16 F11 134.3(10)
C14 C13 C16 F11 -47.5(14)
C22 C17 C18 C19 0.1(13)
B1 C17 C18 C19 -178.8(8)
C17 C18 C19 C20 2.3(14)
C17 C18 C19 C23 179.9(9)
C18 C19 C20 C21 -2.4(15)
C23 C19 C20 C21 -179.9(10)
C19 C20 C21 C22 0.2(15)
C19 C20 C21 C24 -177.3(9)
C20 C21 C22 C17 2.2(14)
C24 C21 C22 C17 179.7(8)
C18 C17 C22 C21 -2.2(13)
B1 C17 C22 C21 176.6(8)
C20 C19 C23 F13 -138.7(12)
C18 C19 C23 F13 43.8(15)
C20 C19 C23 F14 97.7(14)
C18 C19 C23 F14 -79.9(13)
C20 C19 C23 F15 -18.1(15)
C18 C19 C23 F15 164.3(9)
C22 C21 C24 F18 -85.7(12)
C20 C21 C24 F18 92.0(12)
C22 C21 C24 F17 34.7(13)
C20 C21 C24 F17 -147.7(10)
C22 C21 C24 F16 151.9(10)
C20 C21 C24 F16 -30.5(14)
C30 C25 C26 C27 0.0(11)
B1 C25 C26 C27 173.2(7)
C25 C26 C27 C28 0.1(12)
C25 C26 C27 C31 179.9(8)
C26 C27 C28 C29 0.5(12)
C31 C27 C28 C29 -179.3(8)
C27 C28 C29 C30 -1.2(12)
C27 C28 C29 C32 -179.2(8)
C28 C29 C30 C25 1.4(12)
C32 C29 C30 C25 179.3(8)
C26 C25 C30 C29 -0.8(11)
B1 C25 C30 C29 -173.8(7)
C28 C27 C31 F19 104.3(10)
C26 C27 C31 F19 -75.5(11)
C28 C27 C31 F20 -17.6(12)
C26 C27 C31 F20 162.6(8)
C28 C27 C31 F21 -135.9(8)
C26 C27 C31 F21 44.3(11)
C30 C29 C32 F22A -168.2(15)
C28 C29 C32 F22A 9.8(19)
C30 C29 C32 F22B 6(2)
C28 C29 C32 F22B -175.9(19)
C30 C29 C32 F23A 59.2(15)
C28 C29 C32 F23A -122.8(13)
C30 C29 C32 F23B -114.8(15)
C28 C29 C32 F23B 63.1(16)
C30 C29 C32 F24B 132.2(15)
C28 C29 C32 F24B -49.8(17)
C30 C29 C32 F24A -50.2(14)
C28 C29 C32 F24A 127.8(12)
C38 C33 C34 C35 -1.1(10)
B2 C33 C34 C35 172.2(7)
C33 C34 C35 C36 1.3(11)
C33 C34 C35 C39 -178.8(7)
C34 C35 C36 C37 -0.3(11)
C39 C35 C36 C37 179.8(7)
C35 C36 C37 C38 -0.8(12)
C35 C36 C37 C40 -177.8(8)
C36 C37 C38 C33 1.0(12)
C40 C37 C38 C33 178.0(7)
C34 C33 C38 C37 0.0(11)
B2 C33 C38 C37 -173.1(7)
C36 C35 C39 F27 -134.0(8)
C34 C35 C39 F27 46.0(10)
C36 C35 C39 F25 105.4(9)
C34 C35 C39 F25 -74.6(9)
C36 C35 C39 F26 -13.7(11)
C34 C35 C39 F26 166.4(7)
C38 C37 C40 F30 175.8(8)
C36 C37 C40 F30 -7.1(13)
C38 C37 C40 F28 -59.8(11)
C36 C37 C40 F28 117.3(10)
C38 C37 C40 F29 56.1(11)
C36 C37 C40 F29 -126.9(9)
C46 C41 C42 C43 0.5(12)
B2 C41 C42 C43 177.9(8)
C41 C42 C43 C44 -1.1(13)
C41 C42 C43 C47 178.5(8)
C42 C43 C44 C45 0.6(13)
C47 C43 C44 C45 -179.0(8)
C43 C44 C45 C46 0.5(13)
C43 C44 C45 C48 178.2(8)
C44 C45 C46 C41 -1.1(13)
C48 C45 C46 C41 -178.8(8)
C42 C41 C46 C45 0.6(12)
B2 C41 C46 C45 -176.9(8)
C44 C43 C47 F32 118.7(10)
C42 C43 C47 F32 -60.9(11)
C44 C43 C47 F31 -119.3(10)
C42 C43 C47 F31 61.1(12)
C44 C43 C47 F33 -2.5(12)
C42 C43 C47 F33 177.9(8)
C46 C45 C48 F36 -156.1(8)
C44 C45 C48 F36 26.2(13)
C46 C45 C48 F34 -34.2(13)
C44 C45 C48 F34 148.1(9)
C46 C45 C48 F35 84.1(11)
C44 C45 C48 F35 -93.7(10)
C54 C49 C50 C51 -1.4(12)
B2 C49 C50 C51 173.8(8)
C49 C50 C51 C52 0.7(13)
C49 C50 C51 C55 -177.6(9)
C50 C51 C52 C53 0.2(14)
C55 C51 C52 C53 178.5(9)
C51 C52 C53 C54 -0.3(14)
C51 C52 C53 C56 -179.0(8)
C52 C53 C54 C49 -0.4(13)
C56 C53 C54 C49 178.3(8)
C50 C49 C54 C53 1.2(12)
B2 C49 C54 C53 -174.0(8)
C52 C51 C55 F37 19.4(15)
C50 C51 C55 F37 -162.3(9)
C52 C51 C55 F39 140.7(9)
C50 C51 C55 F39 -41.0(13)
C52 C51 C55 F38 -101.4(10)
C50 C51 C55 F38 76.9(11)
C52 C53 C56 F41A -16.0(17)
C54 C53 C56 F41A 165.3(14)
C52 C53 C56 F41B -177.7(15)
C54 C53 C56 F41B 3.6(18)
C52 C53 C56 F42A 102.7(16)
C54 C53 C56 F42A -76.0(17)
C52 C53 C56 F40B 61.1(18)
C54 C53 C56 F40B -117.6(17)
C52 C53 C56 F40A -139.5(16)
C54 C53 C56 F40A 41.8(17)
C52 C53 C56 F42B -59.0(17)
C54 C53 C56 F42B 122.3(16)
C62 C57 C58 C59 -0.6(12)
B2 C57 C58 C59 177.0(8)
C57 C58 C59 C60 0.2(13)
C57 C58 C59 C63 178.1(8)
C58 C59 C60 C61 -0.2(13)
C63 C59 C60 C61 -178.1(8)
C59 C60 C61 C62 0.5(13)
C59 C60 C61 C64 179.4(8)
C60 C61 C62 C57 -0.9(13)
C64 C61 C62 C57 -179.8(8)
C58 C57 C62 C61 0.9(12)
B2 C57 C62 C61 -176.7(7)
C58 C59 C63 F45 146.6(10)
C60 C59 C63 F45 -35.5(13)
C58 C59 C63 F43 -88.9(11)
C60 C59 C63 F43 89.0(11)
C58 C59 C63 F44 27.9(12)
C60 C59 C63 F44 -154.1(9)
C60 C61 C64 F46B -142(3)
C62 C61 C64 F46B 37(3)
C60 C61 C64 F48A 7.6(19)
C62 C61 C64 F48A -173.6(15)
C60 C61 C64 F47A 132.5(19)
C62 C61 C64 F47A -49(2)
C60 C61 C64 F47B 90(3)
C62 C61 C64 F47B -91(3)
C60 C61 C64 F48B -21(3)
C62 C61 C64 F48B 158(3)
C60 C61 C64 F46A -111.7(17)
C62 C61 C64 F46A 67.1(18)
C70 C65 C66 C67 -2.6(11)
B3 C65 C66 C67 174.3(7)
C65 C66 C67 C68 2.1(12)
C65 C66 C67 C71 -179.7(8)
C66 C67 C68 C69 -0.3(12)
C71 C67 C68 C69 -178.5(7)
C67 C68 C69 C70 -0.9(11)
C67 C68 C69 C72 -179.4(7)
C68 C69 C70 C65 0.3(12)
C72 C69 C70 C65 178.8(7)
C66 C65 C70 C69 1.4(11)
B3 C65 C70 C69 -175.6(7)
C66 C67 C71 F49 38.7(12)
C68 C67 C71 F49 -143.0(9)
C66 C67 C71 F50 -82.4(11)
C68 C67 C71 F50 95.9(10)
C66 C67 C71 F51 156.3(9)
C68 C67 C71 F51 -25.4(12)
C70 C69 C72 F54 34.3(11)
C68 C69 C72 F54 -147.2(8)
C70 C69 C72 F52 156.3(7)
C68 C69 C72 F52 -25.2(11)
C70 C69 C72 F53 -84.8(10)
C68 C69 C72 F53 93.7(10)
C78 C73 C74 C75 0.1(12)
B3 C73 C74 C75 -176.4(8)
C73 C74 C75 C76 -1.3(13)
C73 C74 C75 C79 -179.8(8)
C74 C75 C76 C77 0.9(12)
C79 C75 C76 C77 179.4(8)
C75 C76 C77 C78 0.7(13)
C75 C76 C77 C80 -179.1(8)
C76 C77 C78 C73 -1.9(13)
C80 C77 C78 C73 177.9(8)
C74 C73 C78 C77 1.5(12)
B3 C73 C78 C77 177.9(8)
C74 C75 C79 F55 -15.2(12)
C76 C75 C79 F55 166.3(8)
C74 C75 C79 F57 -138.6(8)
C76 C75 C79 F57 42.9(12)
C74 C75 C79 F56 104.1(9)
C76 C75 C79 F56 -74.4(10)
C76 C77 C80 F60 -118.9(9)
C78 C77 C80 F60 61.3(11)
C76 C77 C80 F58 121.9(9)
C78 C77 C80 F58 -57.9(11)
C76 C77 C80 F59 2.1(12)
C78 C77 C80 F59 -177.7(8)
C86 C81 C82 C83 0.7(10)
B3 C81 C82 C83 -170.4(7)
C81 C82 C83 C84 0.0(11)
C81 C82 C83 C87 177.9(7)
C82 C83 C84 C85 -0.7(11)
C87 C83 C84 C85 -178.7(7)
C83 C84 C85 C86 0.9(12)
C83 C84 C85 C88 179.9(7)
C82 C81 C86 C85 -0.5(11)
B3 C81 C86 C85 170.5(7)
C84 C85 C86 C81 -0.2(12)
C88 C85 C86 C81 -179.2(7)
C82 C83 C87 F61 -0.6(11)
C84 C83 C87 F61 177.5(7)
C82 C83 C87 F63 -122.3(8)
C84 C83 C87 F63 55.7(10)
C82 C83 C87 F62 121.1(9)
C84 C83 C87 F62 -60.9(10)
C84 C85 C88 F64 -6.8(12)
C86 C85 C88 F64 172.2(8)
C84 C85 C88 F66 114.0(9)
C86 C85 C88 F66 -67.0(11)
C84 C85 C88 F65 -126.5(9)
C86 C85 C88 F65 52.6(11)
C94 C89 C90 C91 0.5(13)
B3 C89 C90 C91 177.7(8)
C89 C90 C91 C92 -0.9(14)
C89 C90 C91 C95 -177.9(9)
C90 C91 C92 C93 0.6(14)
C95 C91 C92 C93 177.5(9)
C91 C92 C93 C94 0.2(13)
C91 C92 C93 C96 179.7(8)
C92 C93 C94 C89 -0.6(13)
C96 C93 C94 C89 179.8(8)
C90 C89 C94 C93 0.2(12)
B3 C89 C94 C93 -176.9(8)
C92 C91 C95 F69 -108.2(11)
C90 C91 C95 F69 68.7(13)
C92 C91 C95 F68 17.2(15)
C90 C91 C95 F68 -165.9(10)
C92 C91 C95 F67 134.5(10)
C90 C91 C95 F67 -48.6(14)
C92 C93 C96 F72 174.3(8)
C94 C93 C96 F72 -6.1(12)
C92 C93 C96 F71 53.5(11)
C94 C93 C96 F71 -127.0(8)
C92 C93 C96 F70 -63.6(11)
C94 C93 C96 F70 116.0(9)
Se1 C97 C98 O1 -50.8(11)
O1 C99 C100 O2 -62.1(10)
O2 C101 C102 Se2 50.2(10)
Se2 C103 C104 O3 -47.3(10)
O3 C105 C106 O4 -60.8(10)
O4 C107 C108 Se1 47.3(11)
Se3 C109 C110 O5 -59.8(11)
O5 C111 C112 O6 -61.0(11)
Na2 C111 C112 O6 -31.4(6)
O6 C113 C114 Se4 55.8(11)
Se4 C115 C116 O7 63.7(10)
O7 C117 C118 O8 60.3(10)
Na2 C117 C118 O8 24.8(6)
O8 C119 C120 Se3 -47.8(10)
Se5 C121 C122 O9 -60.8(13)
O9 C123 C124 O10 -62.6(13)
O10 C125 C126 Se6 53.3(14)
Se6 C127 C128 O11A 70(3)
O11A C129 C130 O12 64(6)
Se6 C133 C134 O11B -53(2)
O11B C135 C136 O12 61(6)
O12 C131 C132 Se5 -48.4(14)
C22 C17 B1 C1 25.1(11)
C18 C17 B1 C1 -156.2(8)
C22 C17 B1 C25 144.1(8)
C18 C17 B1 C25 -37.2(11)
C22 C17 B1 C9 -97.0(9)
C18 C17 B1 C9 81.8(9)
C6 C1 B1 C17 90.0(9)
C2 C1 B1 C17 -85.7(9)
C6 C1 B1 C25 -32.3(11)
C2 C1 B1 C25 152.0(8)
C6 C1 B1 C9 -150.0(8)
C2 C1 B1 C9 34.3(11)
C30 C25 B1 C17 -28.1(10)
C26 C25 B1 C17 159.3(7)
C30 C25 B1 C1 92.4(9)
C26 C25 B1 C1 -80.2(9)
C30 C25 B1 C9 -147.4(7)
C26 C25 B1 C9 40.0(9)
C14 C9 B1 C17 154.6(7)
C10 C9 B1 C17 -29.9(10)
C14 C9 B1 C1 33.7(11)
C10 C9 B1 C1 -150.7(8)
C14 C9 B1 C25 -83.5(9)
C10 C9 B1 C25 92.0(9)
C34 C33 B2 C49 40.3(9)
C38 C33 B2 C49 -147.0(7)
C34 C33 B2 C41 -81.6(9)
C38 C33 B2 C41 91.1(9)
C34 C33 B2 C57 161.2(7)
C38 C33 B2 C57 -26.1(10)
C50 C49 B2 C33 -90.0(9)
C54 C49 B2 C33 84.8(9)
C50 C49 B2 C41 28.7(11)
C54 C49 B2 C41 -156.5(7)
C50 C49 B2 C57 149.0(8)
C54 C49 B2 C57 -36.2(10)
C42 C41 B2 C33 157.4(8)
C46 C41 B2 C33 -25.3(10)
C42 C41 B2 C49 37.7(11)
C46 C41 B2 C49 -145.0(8)
C42 C41 B2 C57 -83.8(9)
C46 C41 B2 C57 93.5(8)
C58 C57 B2 C33 139.6(7)
C62 C57 B2 C33 -43.0(10)
C58 C57 B2 C49 -100.3(9)
C62 C57 B2 C49 77.1(9)
C58 C57 B2 C41 22.7(10)
C62 C57 B2 C41 -159.9(7)
C74 C73 B3 C65 91.3(9)
C78 C73 B3 C65 -84.9(9)
C74 C73 B3 C81 -30.1(10)
C78 C73 B3 C81 153.7(7)
C74 C73 B3 C89 -148.0(8)
C78 C73 B3 C89 35.8(11)
C70 C65 B3 C73 -159.4(7)
C66 C65 B3 C73 23.9(10)
C70 C65 B3 C81 -40.7(9)
C66 C65 B3 C81 142.5(7)
C70 C65 B3 C89 78.8(9)
C66 C65 B3 C89 -97.9(8)
C86 C81 B3 C73 -79.5(9)
C82 C81 B3 C73 91.1(8)
C86 C81 B3 C65 159.3(7)
C82 C81 B3 C65 -30.1(9)
C86 C81 B3 C89 39.7(9)
C82 C81 B3 C89 -149.7(7)
C90 C89 B3 C73 37.0(11)
C94 C89 B3 C73 -146.0(7)
C90 C89 B3 C65 159.1(8)
C94 C89 B3 C65 -24.0(10)
C90 C89 B3 C81 -79.7(9)
C94 C89 B3 C81 97.2(9)
C100 C99 O1 C98 -176.7(8)
C100 C99 O1 Na1 48.1(8)
C97 C98 O1 C99 -75.1(10)
C97 C98 O1 Na1 56.3(10)
C102 C101 O2 C100 169.0(7)
C102 C101 O2 Na1 -52.6(10)
C99 C100 O2 C101 -171.9(8)
C99 C100 O2 Na1 42.9(9)
C106 C105 O3 C104 -174.3(8)
C106 C105 O3 Na1 51.4(9)
C103 C104 O3 C105 -71.0(10)
C103 C104 O3 Na1 59.5(10)
C108 C107 O4 C106 167.8(8)
C108 C107 O4 Na1 -55.5(10)
C105 C106 O4 C107 178.7(8)
C105 C106 O4 Na1 37.3(8)
C112 C111 O5 C110 -175.3(9)
Na2 C111 O5 C110 139.1(10)
C112 C111 O5 Na2 45.5(10)
C109 C110 O5 C111 -85.3(11)
C109 C110 O5 Na2 51.7(11)
C114 C113 O6 C112 172.4(8)
C114 C113 O6 Na2 -56.4(11)
C111 C112 O6 C113 -178.6(9)
C111 C112 O6 Na2 44.3(9)
C115 C116 O7 C117 167.2(8)
C115 C116 O7 Na2 -67.5(9)
C118 C117 O7 C116 76.7(11)
Na2 C117 O7 C116 129.4(9)
C118 C117 O7 Na2 -52.7(9)
C120 C119 O8 C118 -168.1(7)
C120 C119 O8 Na2 57.0(9)
C117 C118 O8 C119 -174.6(7)
C117 C118 O8 Na2 -34.0(8)
C124 C123 O9 C122 -174.9(10)
C124 C123 O9 Na3 48.2(11)
C121 C122 O9 C123 -78.4(13)
C121 C122 O9 Na3 57.0(12)
C123 C124 O10 C125 -171.2(10)
C123 C124 O10 Na3 44.8(11)
C126 C125 O10 C124 171.6(10)
C126 C125 O10 Na3 -50.6(14)
C127 C128 O11A C129 178(3)
C127 C128 O11A Na3 -68(2)
C130 C129 O11A C128 66(4)
C130 C129 O11A Na3 -53(4)
C136 C135 O11B C134 177(2)
C136 C135 O11B Na3 -63(2)
C133 C134 O11B C135 -163(2)
C133 C134 O11B Na3 80.1(18)
C132 C131 O12 C136 -169(3)
C132 C131 O12 C130 -166(4)
C132 C131 O12 Na3 56.1(12)
C135 C136 O12 C131 -166(4)
C135 C136 O12 C130 178(100)
C135 C136 O12 Na3 -24(6)
C129 C130 O12 C131 -179(3)
C129 C130 O12 C136 -14(46)
C129 C130 O12 Na3 -38(6)
